data_7047264
loop_
_publ_author_name
'Garcia, Lucia'
'Anker, Mathew D.'
'Mahon, Mary F.'
'Maron, Laurent'
'Hill, Michael S.'

_publ_section_title
;
 Coordination of arenes and phosphines by charge separated alkaline earth
 cations.
;
_journal_issue 36
_journal_name_full 'Dalton transactions (Cambridge, England : 2003)'
_journal_page_first 12684
_journal_page_last 12693
_journal_paper_doi 10.1039/c8dt03124j
_journal_volume 47
_journal_year 2018
_chemical_formula_moiety '2(C35 H47 Mg N2), Al C16 F36 O4, Al C16 F36 O4'
_chemical_formula_sum 'C102 H94 Al2 F72 Mg2 N4 O8'
_chemical_formula_weight 2974.39
_space_group_crystal_system monoclinic
_space_group_IT_number 14
_space_group_name_Hall '-P 2yn'
_space_group_name_H-M_alt 'P 1 21/n 1'
_symmetry_space_group_name_Hall '-P 2yn'
_symmetry_space_group_name_H-M 'P 1 21/n 1'
_atom_sites_solution_hydrogens geom
_atom_sites_solution_primary iterative
_audit_creation_date 2018-06-07
_audit_creation_method
;
Olex2 1.2
(compiled 2018.05.29 svn.r3508 for OlexSys, GUI svn.r5506)
;
_audit_update_record
;
2018-07-04 deposited with the CCDC.
2018-08-15 downloaded from the CCDC.
;
_cell_angle_alpha 90
_cell_angle_beta 103.064(2)
_cell_angle_gamma 90
_cell_formula_units_Z 4
_cell_length_a 27.1738(4)
_cell_length_b 16.4638(2)
_cell_length_c 28.1140(4)
_cell_measurement_reflns_used 22424
_cell_measurement_temperature 150.01(10)
_cell_measurement_theta_max 72.5370
_cell_measurement_theta_min 3.2370
_cell_volume 12252.2(3)
_computing_cell_refinement 'CrysAlisPro 1.171.39.46 (Rigaku OD, 2018)'
_computing_data_collection 'CrysAlisPro 1.171.39.46 (Rigaku OD, 2018)'
_computing_data_reduction 'CrysAlisPro 1.171.39.46 (Rigaku OD, 2018)'
_computing_molecular_graphics 'Olex2 (Dolomanov et al., 2009)'
_computing_publication_material 'Olex2 (Dolomanov et al., 2009)'
_computing_structure_refinement 'ShelXL (Sheldrick, 2015)'
_computing_structure_solution 'olex2.solve (Bourhis et al., 2015)'
_diffrn_ambient_environment N~2~
_diffrn_ambient_temperature 150.01(10)
_diffrn_detector 'CCD plate'
_diffrn_detector_area_resol_mean 8.1150
_diffrn_detector_type EosS2
_diffrn_measured_fraction_theta_full 0.999
_diffrn_measured_fraction_theta_max 0.999
_diffrn_measurement_device 'four-circle diffractometer'
_diffrn_measurement_device_type 'SuperNova, Dual, Cu at home/near, EosS2'
_diffrn_measurement_method '\w scans'
_diffrn_radiation_monochromator mirror
_diffrn_radiation_probe x-ray
_diffrn_radiation_type CuK\a
_diffrn_radiation_wavelength 1.54184
_diffrn_reflns_av_R_equivalents 0.0345
_diffrn_reflns_av_unetI/netI 0.0304
_diffrn_reflns_Laue_measured_fraction_full 0.999
_diffrn_reflns_Laue_measured_fraction_max 0.999
_diffrn_reflns_limit_h_max 33
_diffrn_reflns_limit_h_min -33
_diffrn_reflns_limit_k_max 20
_diffrn_reflns_limit_k_min -13
_diffrn_reflns_limit_l_max 34
_diffrn_reflns_limit_l_min -33
_diffrn_reflns_number 104604
_diffrn_reflns_point_group_measured_fraction_full 0.999
_diffrn_reflns_point_group_measured_fraction_max 0.999
_diffrn_reflns_theta_full 67.684
_diffrn_reflns_theta_max 70.076
_diffrn_reflns_theta_min 2.570
_diffrn_source 'micro-focus sealed X-ray tube'
_diffrn_source_type 'SuperNova (Cu) X-ray Source'
_exptl_absorpt_coefficient_mu 1.824
_exptl_absorpt_correction_T_max 1.00000
_exptl_absorpt_correction_T_min 0.81120
_exptl_absorpt_correction_type multi-scan
_exptl_absorpt_process_details
;
CrysAlisPro 1.171.39.46 (Rigaku Oxford Diffraction, 2018)
Empirical absorption correction using spherical harmonics,
 implemented in SCALE3 ABSPACK scaling algorithm.
;
_exptl_crystal_colour colourless
_exptl_crystal_colour_primary colourless
_exptl_crystal_density_diffrn 1.612
_exptl_crystal_description block
_exptl_crystal_F_000 5984
_exptl_crystal_size_max 0.177
_exptl_crystal_size_mid 0.132
_exptl_crystal_size_min 0.083
_refine_diff_density_max 1.057
_refine_diff_density_min -0.821
_refine_diff_density_rms 0.081
_refine_ls_extinction_method none
_refine_ls_goodness_of_fit_ref 1.239
_refine_ls_hydrogen_treatment constr
_refine_ls_matrix_type full
_refine_ls_number_parameters 2741
_refine_ls_number_reflns 23244
_refine_ls_number_restraints 11047
_refine_ls_restrained_S_all 1.567
_refine_ls_R_factor_all 0.1327
_refine_ls_R_factor_gt 0.0984
_refine_ls_shift/su_max 0.000
_refine_ls_shift/su_mean 0.000
_refine_ls_structure_factor_coef Fsqd
_refine_ls_weighting_details 'w=1/[\s^2^(Fo^2^)+(0.2000P)^2^] where P=(Fo^2^+2Fc^2^)/3'
_refine_ls_weighting_scheme calc
_refine_ls_wR_factor_gt 0.2891
_refine_ls_wR_factor_ref 0.3292
_reflns_Friedel_coverage 0.000
_reflns_number_gt 15166
_reflns_number_total 23244
_reflns_threshold_expression 'I > 2\s(I)'
_cod_data_source_file c8dt03124j2.cif
_cod_data_source_block s18msh72
_cod_depositor_comments 'Adding full bibliography for 7047260--7047266.cif.'
_cod_database_code 7047264
_shelxl_version_number 2014-3
_chemical_oxdiff_usercomment 'colorless block'
_shelx_space_group_comment
;
The symmetry employed for this shelxl refinement is uniquely defined
by the following loop, which should always be used as a source of
symmetry information in preference to the above space-group names.
They are only intended as comments.
;
_olex2_refinement_description
;
1. Fixed Uiso
 At 1.2 times of:
  All C(H) groups
 At 1.5 times of:
  All C(H,H,H) groups
2. Restrained distances
 C1_9-C2_9 \\sim C1_9-C3_9 \\sim C1_9-C4_9
 with sigma of 0.02
 C2_9-C3_9 \\sim C3_9-C4_9 \\sim C2_9-C4_9
 with sigma of 0.04
 O1_9-C2_9 \\sim O1_9-C3_9 \\sim O1_9-C4_9
 with sigma of 0.04
 F1_9-C2_9 \\sim F2_9-C2_9 \\sim F3_9-C2_9 \\sim F4_9-C3_9 \\sim F5_9-C3_9
\\sim F6_9-C3_9 \\sim F7_9-
 C4_9 \\sim F8_9-C4_9 \\sim F9_9-C4_9
 with sigma of 0.02
 F1_9-F2_9 \\sim F2_9-F3_9 \\sim F3_9-F1_9 \\sim F4_9-F5_9 \\sim F5_9-F6_9
\\sim F6_9-F4_9 \\sim F7_9-
 F8_9 \\sim F8_9-F9_9 \\sim F9_9-F7_9
 with sigma of 0.04
 F1_9-C1_9 \\sim F2_9-C1_9 \\sim F3_9-C1_9 \\sim F4_9-C1_9 \\sim F5_9-C1_9
\\sim F6_9-C1_9 \\sim F7_9-
 C1_9 \\sim F8_9-C1_9 \\sim F9_9-C1_9
 with sigma of 0.1
 C1_7-C2_7 \\sim C1_7-C3_7 \\sim C1_7-C4_7
 with sigma of 0.02
 C2_7-C3_7 \\sim C3_7-C4_7 \\sim C2_7-C4_7
 with sigma of 0.04
 O1_7-C2_7 \\sim O1_7-C3_7 \\sim O1_7-C4_7
 with sigma of 0.04
 F1_7-C2_7 \\sim F2_7-C2_7 \\sim F3_7-C2_7 \\sim F4_7-C3_7 \\sim F5_7-C3_7
\\sim F6_7-C3_7 \\sim F7_7-
 C4_7 \\sim F8_7-C4_7 \\sim F9_7-C4_7
 with sigma of 0.02
 F1_7-F2_7 \\sim F2_7-F3_7 \\sim F3_7-F1_7 \\sim F4_7-F5_7 \\sim F5_7-F6_7
\\sim F6_7-F4_7 \\sim F7_7-
 F8_7 \\sim F8_7-F9_7 \\sim F9_7-F7_7
 with sigma of 0.04
 F1_7-C1_7 \\sim F2_7-C1_7 \\sim F3_7-C1_7 \\sim F4_7-C1_7 \\sim F5_7-C1_7
\\sim F6_7-C1_7 \\sim F7_7-
 C1_7 \\sim F8_7-C1_7 \\sim F9_7-C1_7
 with sigma of 0.1
 C1_9-C2_9 \\sim C1_9-C3_9 \\sim C1_9-C4_9
 C1_10-C2_10 \\sim C1_10-C3_10 \\sim C1_10-C4_10
 C1_11-C2_11 \\sim C1_11-C3_11 \\sim C1_11-C4_11
 C1_12-C2_12 \\sim C1_12-C3_12 \\sim C1_12-C4_12
 C1_13-C2_13 \\sim C1_13-C3_13 \\sim C1_13-C4_13
 C1_15-C2_15 \\sim C1_15-C3_15 \\sim C1_15-C4_15
 C1_14-C2_14 \\sim C1_14-C3_14 \\sim C1_14-C4_14
 C1_16-C2_16 \\sim C1_16-C3_16 \\sim C1_16-C4_16
 with sigma of 0.02
 F1_9-C2_9 \\sim F2_9-C2_9 \\sim F3_9-C2_9 \\sim F4_9-C3_9 \\sim F5_9-C3_9
\\sim F6_9-C3_9 \\sim F7_9-
 C4_9 \\sim F8_9-C4_9 \\sim F9_9-C4_9
 F1_10-C2_10 \\sim F2_10-C2_10 \\sim F3_10-C2_10 \\sim F4_10-C3_10 \\sim
F5_10-C3_10 \\sim F6_10-
 C3_10 \\sim F7_10-C4_10 \\sim F8_10-C4_10 \\sim F9_10-C4_10
 F1_11-C2_11 \\sim F2_11-C2_11 \\sim F3_11-C2_11 \\sim F4_11-C3_11 \\sim
F5_11-C3_11 \\sim F6_11-
 C3_11 \\sim F7_11-C4_11 \\sim F8_11-C4_11 \\sim F9_11-C4_11
 F1_12-C2_12 \\sim F2_12-C2_12 \\sim F3_12-C2_12 \\sim F4_12-C3_12 \\sim
F5_12-C3_12 \\sim F6_12-
 C3_12 \\sim F7_12-C4_12 \\sim F8_12-C4_12 \\sim F9_12-C4_12
 F1_13-C2_13 \\sim F2_13-C2_13 \\sim F3_13-C2_13 \\sim F4_13-C3_13 \\sim
F5_13-C3_13 \\sim F6_13-
 C3_13 \\sim F7_13-C4_13 \\sim F8_13-C4_13 \\sim F9_13-C4_13
 F1_15-C2_15 \\sim F2_15-C2_15 \\sim F3_15-C2_15 \\sim F4_15-C3_15 \\sim
F5_15-C3_15 \\sim F6_15-
 C3_15 \\sim F7_15-C4_15 \\sim F8_15-C4_15 \\sim F9_15-C4_15
 F1_14-C2_14 \\sim F2_14-C2_14 \\sim F3_14-C2_14 \\sim F4_14-C3_14 \\sim
F5_14-C3_14 \\sim F6_14-
 C3_14 \\sim F7_14-C4_14 \\sim F8_14-C4_14 \\sim F9_14-C4_14
 F1_16-C2_16 \\sim F2_16-C2_16 \\sim F3_16-C2_16 \\sim F4_16-C3_16 \\sim
F5_16-C3_16 \\sim F6_16-
 C3_16 \\sim F7_16-C4_16 \\sim F8_16-C4_16 \\sim F9_16-C4_16
 with sigma of 0.02
 C2_9-C3_9 \\sim C3_9-C4_9 \\sim C2_9-C4_9
 C2_10-C3_10 \\sim C3_10-C4_10 \\sim C2_10-C4_10
 C2_11-C3_11 \\sim C3_11-C4_11 \\sim C2_11-C4_11
 C2_12-C3_12 \\sim C3_12-C4_12 \\sim C2_12-C4_12
 C2_13-C3_13 \\sim C3_13-C4_13 \\sim C2_13-C4_13
 C2_15-C3_15 \\sim C3_15-C4_15 \\sim C2_15-C4_15
 C2_14-C3_14 \\sim C3_14-C4_14 \\sim C2_14-C4_14
 C2_16-C3_16 \\sim C3_16-C4_16 \\sim C2_16-C4_16
 with sigma of 0.04
 O1_9-C2_9 \\sim O1_9-C3_9 \\sim O1_9-C4_9
 O1_10-C2_10 \\sim O1_10-C3_10 \\sim O1_10-C4_10
 O1_11-C2_11 \\sim O1_11-C3_11 \\sim O1_11-C4_11
 O1_12-C2_12 \\sim O1_12-C3_12 \\sim O1_12-C4_12
 O1_13-C2_13 \\sim O1_13-C3_13 \\sim O1_13-C4_13
 O1_15-C2_15 \\sim O1_15-C3_15 \\sim O1_15-C4_15
 O1_14-C2_14 \\sim O1_14-C3_14 \\sim O1_14-C4_14
 O1_16-C2_16 \\sim O1_16-C3_16 \\sim O1_16-C4_16
 with sigma of 0.04
 F1_9-F2_9 \\sim F2_9-F3_9 \\sim F3_9-F1_9 \\sim F4_9-F5_9 \\sim F5_9-F6_9
\\sim F6_9-F4_9 \\sim F7_9-
 F8_9 \\sim F8_9-F9_9 \\sim F9_9-F7_9
 F1_10-F2_10 \\sim F2_10-F3_10 \\sim F3_10-F1_10 \\sim F4_10-F5_10 \\sim
F5_10-F6_10 \\sim F6_10-
 F4_10 \\sim F7_10-F8_10 \\sim F8_10-F9_10 \\sim F9_10-F7_10
 F1_11-F2_11 \\sim F2_11-F3_11 \\sim F3_11-F1_11 \\sim F4_11-F5_11 \\sim
F5_11-F6_11 \\sim F6_11-
 F4_11 \\sim F7_11-F8_11 \\sim F8_11-F9_11 \\sim F9_11-F7_11
 F1_12-F2_12 \\sim F2_12-F3_12 \\sim F3_12-F1_12 \\sim F4_12-F5_12 \\sim
F5_12-F6_12 \\sim F6_12-
 F4_12 \\sim F7_12-F8_12 \\sim F8_12-F9_12 \\sim F9_12-F7_12
 F1_13-F2_13 \\sim F2_13-F3_13 \\sim F3_13-F1_13 \\sim F4_13-F5_13 \\sim
F5_13-F6_13 \\sim F6_13-
 F4_13 \\sim F7_13-F8_13 \\sim F8_13-F9_13 \\sim F9_13-F7_13
 F1_15-F2_15 \\sim F2_15-F3_15 \\sim F3_15-F1_15 \\sim F4_15-F5_15 \\sim
F5_15-F6_15 \\sim F6_15-
 F4_15 \\sim F7_15-F8_15 \\sim F8_15-F9_15 \\sim F9_15-F7_15
 F1_14-F2_14 \\sim F2_14-F3_14 \\sim F3_14-F1_14 \\sim F4_14-F5_14 \\sim
F5_14-F6_14 \\sim F6_14-
 F4_14 \\sim F7_14-F8_14 \\sim F8_14-F9_14 \\sim F9_14-F7_14
 F1_16-F2_16 \\sim F2_16-F3_16 \\sim F3_16-F1_16 \\sim F4_16-F5_16 \\sim
F5_16-F6_16 \\sim F6_16-
 F4_16 \\sim F7_16-F8_16 \\sim F8_16-F9_16 \\sim F9_16-F7_16
 with sigma of 0.04
 O1_9-C1_9
 O1_10-C1_10
 O1_11-C1_11
 O1_12-C1_12
 O1_13-C1_13
 O1_15-C1_15
 O1_14-C1_14
 O1_16-C1_16
 with sigma of 0.02
 F1_9-C1_9 \\sim F2_9-C1_9 \\sim F3_9-C1_9 \\sim F4_9-C1_9 \\sim F5_9-C1_9
\\sim F6_9-C1_9 \\sim F7_9-
 C1_9 \\sim F8_9-C1_9 \\sim F9_9-C1_9
 F1_10-C1_10 \\sim F2_10-C1_10 \\sim F3_10-C1_10 \\sim F4_10-C1_10 \\sim
F5_10-C1_10 \\sim F6_10-
 C1_10 \\sim F7_10-C1_10 \\sim F8_10-C1_10 \\sim F9_10-C1_10
 F1_11-C1_11 \\sim F2_11-C1_11 \\sim F3_11-C1_11 \\sim F4_11-C1_11 \\sim
F5_11-C1_11 \\sim F6_11-
 C1_11 \\sim F7_11-C1_11 \\sim F8_11-C1_11 \\sim F9_11-C1_11
 F1_12-C1_12 \\sim F2_12-C1_12 \\sim F3_12-C1_12 \\sim F4_12-C1_12 \\sim
F5_12-C1_12 \\sim F6_12-
 C1_12 \\sim F7_12-C1_12 \\sim F8_12-C1_12 \\sim F9_12-C1_12
 F1_13-C1_13 \\sim F2_13-C1_13 \\sim F3_13-C1_13 \\sim F4_13-C1_13 \\sim
F5_13-C1_13 \\sim F6_13-
 C1_13 \\sim F7_13-C1_13 \\sim F8_13-C1_13 \\sim F9_13-C1_13
 F1_15-C1_15 \\sim F2_15-C1_15 \\sim F3_15-C1_15 \\sim F4_15-C1_15 \\sim
F5_15-C1_15 \\sim F6_15-
 C1_15 \\sim F7_15-C1_15 \\sim F8_15-C1_15 \\sim F9_15-C1_15
 F1_14-C1_14 \\sim F2_14-C1_14 \\sim F3_14-C1_14 \\sim F4_14-C1_14 \\sim
F5_14-C1_14 \\sim F6_14-
 C1_14 \\sim F7_14-C1_14 \\sim F8_14-C1_14 \\sim F9_14-C1_14
 F1_16-C1_16 \\sim F2_16-C1_16 \\sim F3_16-C1_16 \\sim F4_16-C1_16 \\sim
F5_16-C1_16 \\sim F6_16-
 C1_16 \\sim F7_16-C1_16 \\sim F8_16-C1_16 \\sim F9_16-C1_16
 with sigma of 0.1
3. Uiso/Uaniso restraints and constraints
O1_9 \\sim C1_9 \\sim C2_9 \\sim F1_9 \\sim F2_9 \\sim F3_9 \\sim C3_9 \\sim
F4_9 \\sim F5_9 \\sim F6_9 \\sim C4_9 \\sim F7_9 \\sim F8_9 \\sim F9_9 \\sim
O1_10 \\sim C1_10 \\sim C2_10 \\sim F1_10 \\sim F2_10 \\sim F3_10 \\sim C3_10
\\sim F4_10 \\sim F5_10 \\sim F6_10 \\sim C4_10 \\sim F7_10 \\sim F8_10 \\sim
F9_10 \\sim O1_11 \\sim C1_11 \\sim C2_11 \\sim F1_11 \\sim F2_11 \\sim F3_11
\\sim C3_11 \\sim F4_11 \\sim F5_11 \\sim F6_11 \\sim C4_11 \\sim F7_11 \\sim
F8_11 \\sim F9_11 \\sim O1_12 \\sim C1_12 \\sim C2_12 \\sim F1_12 \\sim F2_12
\\sim F3_12 \\sim C3_12 \\sim F4_12 \\sim F5_12 \\sim F6_12 \\sim C4_12 \\sim
F7_12 \\sim F8_12 \\sim F9_12 \\sim O1_13 \\sim C1_13 \\sim C2_13 \\sim F1_13
\\sim F2_13 \\sim F3_13 \\sim C3_13 \\sim F4_13 \\sim F5_13 \\sim F6_13 \\sim
C4_13 \\sim F7_13 \\sim F8_13 \\sim F9_13 \\sim O1_15 \\sim C1_15 \\sim C2_15
\\sim F1_15 \\sim F2_15 \\sim F3_15 \\sim C3_15 \\sim F4_15 \\sim F5_15 \\sim
F6_15 \\sim C4_15 \\sim F7_15 \\sim F8_15 \\sim F9_15 \\sim O1_14 \\sim C1_14
\\sim C2_14 \\sim F1_14 \\sim F2_14 \\sim F3_14 \\sim C3_14 \\sim F4_14 \\sim
F5_14 \\sim F6_14 \\sim C4_14 \\sim F7_14 \\sim F8_14 \\sim F9_14 \\sim O1_16
\\sim C1_16 \\sim C2_16 \\sim F1_16 \\sim F2_16 \\sim F3_16 \\sim C3_16 \\sim
F4_16 \\sim F5_16 \\sim F6_16 \\sim C4_16 \\sim F7_16 \\sim F8_16 \\sim F9_16:
within 2A with sigma of 0.04 and sigma for terminal atoms of 0.08
4. Rigid body (RIGU) restrains
 C1_1, F1_1, F2_1, F3_1, F4_1, F5_1, F6_1, F7_1, F9_1, C3_1, C2_1, C4_1, F8_1,
 O1_1
 with sigma for 1-2 distances of 0.004 and sigma for 1-3 distances of 0.004
 C1_2, F1_2, F2_2, F3_2, F4_2, F5_2, F6_2, F7_2, F9_2, C3_2, C2_2, C4_2, F8_2,
 O1_2
 with sigma for 1-2 distances of 0.004 and sigma for 1-3 distances of 0.004
 C1_3, F1_3, F2_3, F3_3, F4_3, F5_3, F6_3, F7_3, F9_3, C3_3, C2_3, C4_3, F8_3,
 O1_3
 with sigma for 1-2 distances of 0.004 and sigma for 1-3 distances of 0.004
 C1_4, F1_4, F2_4, F3_4, F4_4, F5_4, F6_4, F7_4, F9_4, C3_4, C2_4, C4_4, F8_4,
 O1_4
 with sigma for 1-2 distances of 0.004 and sigma for 1-3 distances of 0.004
 C1_5, F1_5, F2_5, F3_5, F4_5, F5_5, F6_5, F7_5, F9_5, C3_5, C2_5, C4_5, F8_5,
 O1_5
 with sigma for 1-2 distances of 0.004 and sigma for 1-3 distances of 0.004
 C1_6, F1_6, F2_6, F3_6, F4_6, F5_6, F6_6, F7_6, F9_6, O1_6, C2_6, C3_6, C4_6,
 F8_6
 with sigma for 1-2 distances of 0.004 and sigma for 1-3 distances of 0.004
 F1_7, F2_7, F3_7, F4_7, F5_7, F6_7, F7_7, F8_7, F9_7, O1_7, C1_7, C2_7, C3_7,
 C4_7
 with sigma for 1-2 distances of 0.004 and sigma for 1-3 distances of 0.004
 F1_8, F2_8, F3_8, F4_8, F5_8, F6_8, F7_8, F8_8, F9_8, O1_8, C1_8, C2_8, C3_8,
 C4_8
 with sigma for 1-2 distances of 0.004 and sigma for 1-3 distances of 0.004
 O1_9, C1_9, C2_9, F1_9, F2_9, F3_9, C3_9, F4_9, F5_9, F6_9, C4_9, F7_9, F8_9,
 F9_9
 with sigma for 1-2 distances of 0.004 and sigma for 1-3 distances of 0.004
 O1_10, C1_10, C2_10, F1_10, F2_10, F3_10, C3_10, F4_10, F5_10, F6_10, C4_10,
 F7_10, F8_10, F9_10
 with sigma for 1-2 distances of 0.004 and sigma for 1-3 distances of 0.004
 O1_11, C1_11, C2_11, F1_11, F2_11, F3_11, C3_11, F4_11, F5_11, F6_11, C4_11,
 F7_11, F8_11, F9_11
 with sigma for 1-2 distances of 0.004 and sigma for 1-3 distances of 0.004
 O1_12, C1_12, C2_12, F1_12, F2_12, F3_12, C3_12, F4_12, F5_12, F6_12, C4_12,
 F7_12, F8_12, F9_12
 with sigma for 1-2 distances of 0.004 and sigma for 1-3 distances of 0.004
 O1_13, C1_13, C2_13, F1_13, F2_13, F3_13, C3_13, F4_13, F5_13, F6_13, C4_13,
 F7_13, F8_13, F9_13
 with sigma for 1-2 distances of 0.004 and sigma for 1-3 distances of 0.004
 O1_15, C1_15, C2_15, F1_15, F2_15, F3_15, C3_15, F4_15, F5_15, F6_15, C4_15,
 F7_15, F8_15, F9_15
 with sigma for 1-2 distances of 0.004 and sigma for 1-3 distances of 0.004
 O1_9, C1_9, C2_9, F1_9, F2_9, F3_9, C3_9, F4_9, F5_9, F6_9, C4_9, F7_9, F8_9,
 F9_9
 O1_10, C1_10, C2_10, F1_10, F2_10, F3_10, C3_10, F4_10, F5_10, F6_10, C4_10,
 F7_10, F8_10, F9_10
 O1_11, C1_11, C2_11, F1_11, F2_11, F3_11, C3_11, F4_11, F5_11, F6_11, C4_11,
 F7_11, F8_11, F9_11
 O1_12, C1_12, C2_12, F1_12, F2_12, F3_12, C3_12, F4_12, F5_12, F6_12, C4_12,
 F7_12, F8_12, F9_12
 O1_13, C1_13, C2_13, F1_13, F2_13, F3_13, C3_13, F4_13, F5_13, F6_13, C4_13,
 F7_13, F8_13, F9_13
 O1_15, C1_15, C2_15, F1_15, F2_15, F3_15, C3_15, F4_15, F5_15, F6_15, C4_15,
 F7_15, F8_15, F9_15
 O1_14, C1_14, C2_14, F1_14, F2_14, F3_14, C3_14, F4_14, F5_14, F6_14, C4_14,
 F7_14, F8_14, F9_14
 O1_16, C1_16, C2_16, F1_16, F2_16, F3_16, C3_16, F4_16, F5_16, F6_16, C4_16,
 F7_16, F8_16, F9_16
 with sigma for 1-2 distances of 0.004 and sigma for 1-3 distances of 0.004
 O1_14, C1_14, C2_14, F1_14, F2_14, F3_14, C3_14, F4_14, F5_14, F6_14, C4_14,
 F7_14, F8_14, F9_14
 with sigma for 1-2 distances of 0.004 and sigma for 1-3 distances of 0.004
 O1_16, C1_16, C2_16, F1_16, F2_16, F3_16, C3_16, F4_16, F5_16, F6_16, C4_16,
 F7_16, F8_16, F9_16
 with sigma for 1-2 distances of 0.004 and sigma for 1-3 distances of 0.004
5. Others
 Sof(O1)=Sof(C1)=Sof(C2)=Sof(F1)=Sof(F2)=Sof(F3)=Sof(C3)=Sof(F4)=Sof(F5)=
 Sof(F6)=Sof(C4)=Sof(F7)=Sof(F8)=Sof(F9)=1-FVAR(1)
 Sof(C1)=Sof(F1)=Sof(F2)=Sof(F3)=Sof(F4)=Sof(F5)=Sof(F6)=Sof(F7)=Sof(F9)=
 Sof(C3)=Sof(C2)=Sof(C4)=Sof(F8)=Sof(O1)=FVAR(1)
 Sof(O1)=Sof(C1)=Sof(C2)=Sof(F1)=Sof(F2)=Sof(F3)=Sof(C3)=Sof(F4)=Sof(F5)=
 Sof(F6)=Sof(C4)=Sof(F7)=Sof(F8)=Sof(F9)=1-FVAR(2)
 Sof(C1)=Sof(F1)=Sof(F2)=Sof(F3)=Sof(F4)=Sof(F5)=Sof(F6)=Sof(F7)=Sof(F9)=
 Sof(C3)=Sof(C2)=Sof(C4)=Sof(F8)=Sof(O1)=FVAR(2)
 Fixed Sof: C1(0.63) F1(0.63) F2(0.63) F3(0.63) F4(0.63) F5(0.63) F6(0.63)
 F7(0.63) F9(0.63) C3(0.63) C2(0.63) C4(0.63) F8(0.63) O1(0.63) C1(0.75)
 F1(0.75) F2(0.75) F3(0.75) F4(0.75) F5(0.75) F6(0.75) F7(0.75) F9(0.75)
 C3(0.75) C2(0.75) C4(0.75) F8(0.75) O1(0.75) C1(0.67) F1(0.67) F2(0.67)
 F3(0.67) F4(0.67) F5(0.67) F6(0.67) F7(0.67) F9(0.67) C3(0.67) C2(0.67)
 C4(0.67) F8(0.67) O1(0.67) C1(0.6) F1(0.6) F2(0.6) F3(0.6) F4(0.6) F5(0.6)
 F6(0.6) F7(0.6) F9(0.6) O1(0.6) C2(0.6) C3(0.6) C4(0.6) F8(0.6) F1(0.7)
 F2(0.7) F3(0.7) F4(0.7) F5(0.7) F6(0.7) F7(0.7) F8(0.7) F9(0.7) O1(0.7)
 C1(0.7) C2(0.7) C3(0.7) C4(0.7) F1(0.77) F2(0.77) F3(0.77) F4(0.75) F5(0.77)
 F6(0.77) F7(0.77) F8(0.77) F9(0.77) O1(0.77) C1(0.77) C2(0.77) C3(0.77)
 C4(0.77) O1(0.4) C1(0.4) C2(0.4) F1(0.4) F2(0.4) F3(0.4) C3(0.4) F4(0.4)
 F5(0.4) F6(0.4) C4(0.4) F7(0.4) F8(0.4) F9(0.4) O1(0.33) C1(0.33) C2(0.33)
 F1(0.33) F2(0.33) F3(0.33) C3(0.33) F4(0.33) F5(0.33) F6(0.33) C4(0.33)
 F7(0.33) F8(0.33) F9(0.33) O1(0.23) C1(0.23) C2(0.23) F1(0.23) F2(0.23)
 F3(0.23) C3(0.23) F4(0.23) F5(0.23) F6(0.23) C4(0.23) F7(0.23) F8(0.23)
 F9(0.23) O1(0.37) C1(0.37) C2(0.37) F1(0.37) F2(0.37) F3(0.37) C3(0.37)
 F4(0.37) F5(0.37) F6(0.37) C4(0.37) F7(0.37) F8(0.37) F9(0.37) O1(0.3) C1(0.3)
 C2(0.3) F1(0.3) F2(0.3) F3(0.3) C3(0.3) F4(0.3) F5(0.3) F6(0.3) C4(0.3)
 F7(0.3) F8(0.3) F9(0.3) O1(0.25) C1(0.25) C2(0.25) F1(0.25) F2(0.25) F3(0.25)
 C3(0.25) F4(0.25) F5(0.25) F6(0.25) C4(0.25) F7(0.25) F8(0.25) F9(0.25)
6.a Ternary CH refined with riding coordinates:
 C12(H12), C15(H15), C24(H24), C27(H27), C47(H47), C50(H50), C59(H59), C62(H62)
6.b Aromatic/amide H refined with riding coordinates:
 C3(H3), C8(H8), C9(H9), C10(H10), C20(H20), C21(H21), C22(H22), C30(H30),
 C31(H31), C32(H32), C33(H33), C34(H34), C35(H35), C37(H37), C43(H43), C44(H44),
  C45(H45), C55(H55), C56(H56), C57(H57), C65(H65), C66(H66), C67(H67),
 C68(H68), C69(H69), C70(H70)
6.c Idealised Me refined as rotating group:
 C1(H1A,H1B,H1C), C5(H5A,H5B,H5C), C13(H13A,H13B,H13C), C14(H14A,H14B,H14C),
 C16(H16A,H16B,H16C), C17(H17A,H17B,H17C), C25(H25A,H25B,H25C), C26(H26A,H26B,
 H26C), C28(H28A,H28B,H28C), C29(H29A,H29B,H29C), C39(H39A,H39B,H39C), C40(H40A,
 H40B,H40C), C48(H48A,H48B,H48C), C49(H49A,H49B,H49C), C51(H51A,H51B,H51C),
 C52(H52A,H52B,H52C), C60(H60A,H60B,H60C), C61(H61A,H61B,H61C), C63(H63A,H63B,
 H63C), C64(H64A,H64B,H64C)
;
_olex2_submission_special_instructions 'No special instructions were received'

loop_
_space_group_symop_operation_xyz
'x, y, z'
'-x+1/2, y+1/2, -z+1/2'
'-x, -y, -z'
'x-1/2, -y-1/2, z-1/2'

loop_
_atom_site_label
_atom_site_type_symbol
_atom_site_fract_x
_atom_site_fract_y
_atom_site_fract_z
_atom_site_U_iso_or_equiv
_atom_site_adp_type
_atom_site_occupancy
_atom_site_site_symmetry_order
_atom_site_calc_flag
_atom_site_refinement_flags_posn
_atom_site_refinement_flags_adp
_atom_site_refinement_flags_occupancy
_atom_site_disorder_assembly
_atom_site_disorder_group
Mg1 Mg 0.40443(5) -0.15648(10) 0.82334(5) 0.0572(4) Uani 1 1 d . . . . .
N1 N 0.43911(11) -0.09751(18) 0.88293(10) 0.0439(7) Uani 1 1 d . . . . .
N2 N 0.44888(11) -0.1305(2) 0.77891(11) 0.0449(7) Uani 1 1 d . . . . .
C1 C 0.49933(17) 0.0070(3) 0.92265(15) 0.0568(10) Uani 1 1 d . . . . .
H1A H 0.4802 0.0574 0.9227 0.085 Uiso 1 1 calc GR . . . .
H1B H 0.5340 0.0200 0.9208 0.085 Uiso 1 1 calc GR . . . .
H1C H 0.4998 -0.0234 0.9527 0.085 Uiso 1 1 calc GR . . . .
C2 C 0.47482(14) -0.0436(2) 0.87937(14) 0.0457(8) Uani 1 1 d . . . . .
C3 C 0.49217(14) -0.0300(2) 0.83688(14) 0.0476(8) Uani 1 1 d . . . . .
H3 H 0.5136 0.0160 0.8383 0.057 Uiso 1 1 calc R . . . .
C4 C 0.48355(14) -0.0725(2) 0.79232(14) 0.0479(8) Uani 1 1 d . . . . .
C5 C 0.5173(2) -0.0494(3) 0.75869(19) 0.0690(12) Uani 1 1 d . . . . .
H5A H 0.5216 -0.0962 0.7385 0.104 Uiso 1 1 calc GR . . . .
H5B H 0.5503 -0.0324 0.7781 0.104 Uiso 1 1 calc GR . . . .
H5C H 0.5019 -0.0045 0.7376 0.104 Uiso 1 1 calc GR . . . .
C6 C 0.43071(15) -0.1177(2) 0.93028(13) 0.0469(8) Uani 1 1 d . . . . .
C7 C 0.39629(16) -0.0741(2) 0.95087(13) 0.0515(9) Uani 1 1 d . . . . .
C8 C 0.38859(18) -0.0991(3) 0.99601(15) 0.0580(10) Uani 1 1 d . . . . .
H8 H 0.3648 -0.0709 1.0099 0.070 Uiso 1 1 calc R . . . .
C9 C 0.41434(19) -0.1630(3) 1.02079(16) 0.0627(11) Uani 1 1 d . . . . .
H9 H 0.4094 -0.1774 1.0521 0.075 Uiso 1 1 calc R . . . .
C10 C 0.44754(18) -0.2066(3) 1.00014(16) 0.0606(11) Uani 1 1 d . . . . .
H10 H 0.4651 -0.2513 1.0175 0.073 Uiso 1 1 calc R . . . .
C11 C 0.45598(16) -0.1866(2) 0.95410(14) 0.0510(9) Uani 1 1 d . . . . .
C12 C 0.36727(18) -0.0016(3) 0.92636(15) 0.0601(10) Uani 1 1 d . . . . .
H12 H 0.3751 0.0053 0.8935 0.072 Uiso 1 1 calc R . . . .
C13 C 0.3827(2) 0.0765(3) 0.9558(2) 0.0768(14) Uani 1 1 d . . . . .
H13A H 0.3762 0.0702 0.9885 0.115 Uiso 1 1 calc GR . . . .
H13B H 0.3629 0.1222 0.9392 0.115 Uiso 1 1 calc GR . . . .
H13C H 0.4187 0.0869 0.9585 0.115 Uiso 1 1 calc GR . . . .
C14 C 0.3097(2) -0.0131(4) 0.9191(2) 0.0847(16) Uani 1 1 d . . . . .
H14A H 0.3000 -0.0662 0.9041 0.127 Uiso 1 1 calc GR . . . .
H14B H 0.2921 0.0298 0.8977 0.127 Uiso 1 1 calc GR . . . .
H14C H 0.3005 -0.0103 0.9508 0.127 Uiso 1 1 calc GR . . . .
C15 C 0.49059(19) -0.2368(3) 0.93078(17) 0.0614(11) Uani 1 1 d . . . . .
H15 H 0.4773 -0.2346 0.8946 0.074 Uiso 1 1 calc R . . . .
C16 C 0.5444(2) -0.2022(3) 0.9420(2) 0.0786(14) Uani 1 1 d . . . . .
H16A H 0.5431 -0.1442 0.9341 0.118 Uiso 1 1 calc GR . . . .
H16B H 0.5645 -0.2307 0.9223 0.118 Uiso 1 1 calc GR . . . .
H16C H 0.5599 -0.2097 0.9767 0.118 Uiso 1 1 calc GR . . . .
C17 C 0.4933(2) -0.3255(3) 0.9459(2) 0.0771(14) Uani 1 1 d . . . . .
H17A H 0.5106 -0.3301 0.9804 0.116 Uiso 1 1 calc GR . . . .
H17B H 0.5120 -0.3561 0.9259 0.116 Uiso 1 1 calc GR . . . .
H17C H 0.4590 -0.3475 0.9412 0.116 Uiso 1 1 calc GR . . . .
C18 C 0.44990(15) -0.1797(3) 0.73707(14) 0.0492(8) Uani 1 1 d . . . . .
C19 C 0.41665(16) -0.1640(3) 0.69202(14) 0.0578(10) Uani 1 1 d . . . . .
C20 C 0.4166(2) -0.2178(3) 0.65325(16) 0.0690(12) Uani 1 1 d . . . . .
H20 H 0.3946 -0.2080 0.6224 0.083 Uiso 1 1 calc R . . . .
C21 C 0.4482(2) -0.2853(3) 0.65912(17) 0.0708(13) Uani 1 1 d . . . . .
H21 H 0.4473 -0.3218 0.6328 0.085 Uiso 1 1 calc R . . . .
C22 C 0.4805(2) -0.2983(3) 0.70293(18) 0.0686(12) Uani 1 1 d . . . . .
H22 H 0.5022 -0.3442 0.7066 0.082 Uiso 1 1 calc R . . . .
C23 C 0.48287(17) -0.2470(3) 0.74250(16) 0.0590(10) Uani 1 1 d . . . . .
C24 C 0.5207(2) -0.2652(3) 0.79070(18) 0.0708(13) Uani 1 1 d . . . . .
H24 H 0.5173 -0.2221 0.8148 0.085 Uiso 1 1 calc R . . . .
C25 C 0.5116(2) -0.3451(4) 0.8113(2) 0.0894(17) Uani 1 1 d . . . . .
H25A H 0.4769 -0.3473 0.8157 0.134 Uiso 1 1 calc GR . . . .
H25B H 0.5352 -0.3525 0.8429 0.134 Uiso 1 1 calc GR . . . .
H25C H 0.5167 -0.3882 0.7889 0.134 Uiso 1 1 calc GR . . . .
C26 C 0.5752(2) -0.2619(4) 0.7824(3) 0.0961(19) Uani 1 1 d . . . . .
H26A H 0.5799 -0.3062 0.7605 0.144 Uiso 1 1 calc GR . . . .
H26B H 0.5995 -0.2678 0.8137 0.144 Uiso 1 1 calc GR . . . .
H26C H 0.5805 -0.2097 0.7676 0.144 Uiso 1 1 calc GR . . . .
C27 C 0.38279(19) -0.0904(4) 0.68364(16) 0.0706(13) Uani 1 1 d . . . . .
H27 H 0.3802 -0.0686 0.7162 0.085 Uiso 1 1 calc R . . . .
C28 C 0.4049(3) -0.0235(4) 0.6567(3) 0.105(2) Uani 1 1 d . . . . .
H28A H 0.4368 -0.0042 0.6773 0.157 Uiso 1 1 calc GR . . . .
H28B H 0.3810 0.0218 0.6494 0.157 Uiso 1 1 calc GR . . . .
H28C H 0.4110 -0.0453 0.6261 0.157 Uiso 1 1 calc GR . . . .
C29 C 0.3291(2) -0.1107(5) 0.6544(2) 0.111(2) Uani 1 1 d . . . . .
H29A H 0.3297 -0.1200 0.6201 0.167 Uiso 1 1 calc GR . . . .
H29B H 0.3064 -0.0652 0.6567 0.167 Uiso 1 1 calc GR . . . .
H29C H 0.3170 -0.1597 0.6679 0.167 Uiso 1 1 calc GR . . . .
C30 C 0.3435(2) -0.2534(4) 0.7663(2) 0.0868(19) Uani 1 1 d . . . . .
H30 H 0.3462 -0.2658 0.7340 0.104 Uiso 1 1 calc R . . . .
C31 C 0.3158(2) -0.1873(4) 0.7744(3) 0.0937(19) Uani 1 1 d . . . . .
H31 H 0.2993 -0.1544 0.7478 0.112 Uiso 1 1 calc R . . . .
C32 C 0.3119(2) -0.1688(5) 0.8207(3) 0.100(2) Uani 1 1 d . . . . .
H32 H 0.2937 -0.1218 0.8261 0.121 Uiso 1 1 calc R . . . .
C33 C 0.3331(2) -0.2155(5) 0.8583(3) 0.0876(19) Uani 1 1 d . . . . .
H33 H 0.3284 -0.2024 0.8899 0.105 Uiso 1 1 calc R . . . .
C34 C 0.3619(3) -0.2821(4) 0.8527(2) 0.0923(19) Uani 1 1 d . . . . .
H34 H 0.3776 -0.3140 0.8801 0.111 Uiso 1 1 calc R . . . .
C35 C 0.3676(2) -0.3025(4) 0.8048(3) 0.0886(17) Uani 1 1 d . . . . .
H35 H 0.3873 -0.3480 0.7995 0.106 Uiso 1 1 calc R . . . .
Mg2 Mg 0.29242(5) 0.08433(9) 0.42190(5) 0.0534(3) Uani 1 1 d . . . . .
N3 N 0.25685(12) 0.02418(19) 0.46514(11) 0.0450(7) Uani 1 1 d . . . . .
N4 N 0.36240(12) 0.0529(2) 0.45411(12) 0.0521(8) Uani 1 1 d . . . . .
C36 C 0.28052(15) -0.0347(3) 0.49333(14) 0.0509(9) Uani 1 1 d . . . . .
C37 C 0.33230(16) -0.0530(3) 0.49932(16) 0.0553(9) Uani 1 1 d . . . . .
H37 H 0.3427 -0.1026 0.5159 0.066 Uiso 1 1 calc R . . . .
C38 C 0.37056(16) -0.0102(3) 0.48489(16) 0.0558(9) Uani 1 1 d . . . . .
C39 C 0.25241(19) -0.0873(3) 0.52227(19) 0.0726(13) Uani 1 1 d . . . . .
H39A H 0.2175 -0.0681 0.5174 0.109 Uiso 1 1 calc GR . . . .
H39B H 0.2690 -0.0841 0.5570 0.109 Uiso 1 1 calc GR . . . .
H39C H 0.2525 -0.1437 0.5112 0.109 Uiso 1 1 calc GR . . . .
C40 C 0.42340(19) -0.0384(4) 0.5064(3) 0.0885(18) Uani 1 1 d . . . . .
H40A H 0.4470 -0.0095 0.4907 0.133 Uiso 1 1 calc GR . . . .
H40B H 0.4258 -0.0970 0.5009 0.133 Uiso 1 1 calc GR . . . .
H40C H 0.4319 -0.0273 0.5415 0.133 Uiso 1 1 calc GR . . . .
C41 C 0.20612(14) 0.0456(3) 0.46677(13) 0.0486(8) Uani 1 1 d . . . . .
C42 C 0.19781(17) 0.1146(3) 0.49327(15) 0.0583(10) Uani 1 1 d . . . . .
C43 C 0.1490(2) 0.1355(4) 0.49395(18) 0.0724(13) Uani 1 1 d . . . . .
H43 H 0.1432 0.1813 0.5125 0.087 Uiso 1 1 calc R . . . .
C44 C 0.1086(2) 0.0921(4) 0.4686(2) 0.0770(14) Uani 1 1 d . . . . .
H44 H 0.0753 0.1084 0.4696 0.092 Uiso 1 1 calc R . . . .
C45 C 0.11570(18) 0.0257(4) 0.4421(2) 0.0723(13) Uani 1 1 d . . . . .
H45 H 0.0872 -0.0040 0.4248 0.087 Uiso 1 1 calc R . . . .
C46 C 0.16459(16) 0.0003(3) 0.43979(17) 0.0587(10) Uani 1 1 d . . . . .
C47 C 0.2425(2) 0.1643(3) 0.52165(18) 0.0722(13) Uani 1 1 d . . . . .
H47 H 0.2699 0.1600 0.5033 0.087 Uiso 1 1 calc R . . . .
C48 C 0.2305(3) 0.2540(4) 0.5245(2) 0.0915(17) Uani 1 1 d . . . . .
H48A H 0.2144 0.2739 0.4918 0.137 Uiso 1 1 calc GR . . . .
H48B H 0.2619 0.2842 0.5369 0.137 Uiso 1 1 calc GR . . . .
H48C H 0.2076 0.2617 0.5465 0.137 Uiso 1 1 calc GR . . . .
C49 C 0.2636(3) 0.1288(5) 0.5723(2) 0.104(2) Uani 1 1 d . . . . .
H49A H 0.2362 0.1223 0.5894 0.155 Uiso 1 1 calc GR . . . .
H49B H 0.2892 0.1656 0.5909 0.155 Uiso 1 1 calc GR . . . .
H49C H 0.2789 0.0758 0.5691 0.155 Uiso 1 1 calc GR . . . .
C50 C 0.17109(18) -0.0728(3) 0.40939(19) 0.0647(11) Uani 1 1 d . . . . .
H50 H 0.2081 -0.0833 0.4139 0.078 Uiso 1 1 calc R . . . .
C51 C 0.1489(3) -0.0592(4) 0.3551(2) 0.0885(17) Uani 1 1 d . . . . .
H51A H 0.1131 -0.0449 0.3501 0.133 Uiso 1 1 calc GR . . . .
H51B H 0.1523 -0.1090 0.3370 0.133 Uiso 1 1 calc GR . . . .
H51C H 0.1671 -0.0149 0.3433 0.133 Uiso 1 1 calc GR . . . .
C52 C 0.1467(2) -0.1495(3) 0.4250(2) 0.0783(14) Uani 1 1 d . . . . .
H52A H 0.1593 -0.1582 0.4602 0.117 Uiso 1 1 calc GR . . . .
H52B H 0.1553 -0.1965 0.4071 0.117 Uiso 1 1 calc GR . . . .
H52C H 0.1099 -0.1427 0.4179 0.117 Uiso 1 1 calc GR . . . .
C53 C 0.40469(16) 0.1010(3) 0.44672(17) 0.0616(11) Uani 1 1 d . . . . .
C54 C 0.4182(2) 0.1699(3) 0.4758(2) 0.0768(14) Uani 1 1 d . . . . .
C55 C 0.4576(2) 0.2174(4) 0.4661(3) 0.098(2) Uani 1 1 d . . . . .
H55 H 0.4686 0.2639 0.4857 0.118 Uiso 1 1 calc R . . . .
C56 C 0.4809(2) 0.1974(4) 0.4280(3) 0.098(2) Uani 1 1 d . . . . .
H56 H 0.5069 0.2311 0.4214 0.117 Uiso 1 1 calc R . . . .
C57 C 0.4669(2) 0.1319(5) 0.4011(3) 0.0915(18) Uani 1 1 d . . . . .
H57 H 0.4837 0.1191 0.3759 0.110 Uiso 1 1 calc R . . . .
C58 C 0.42816(19) 0.0809(4) 0.40859(19) 0.0773(15) Uani 1 1 d . . . . .
C59 C 0.4149(2) 0.0049(5) 0.3778(2) 0.0891(19) Uani 1 1 d . . . . .
H59 H 0.3845 -0.0206 0.3862 0.107 Uiso 1 1 calc R . . . .
C60 C 0.4019(4) 0.0251(7) 0.3224(3) 0.150(4) Uani 1 1 d . . . . .
H60A H 0.4060 0.0835 0.3179 0.225 Uiso 1 1 calc GR . . . .
H60B H 0.3668 0.0095 0.3082 0.225 Uiso 1 1 calc GR . . . .
H60C H 0.4246 -0.0050 0.3062 0.225 Uiso 1 1 calc GR . . . .
C61 C 0.4553(4) -0.0543(6) 0.3865(4) 0.142(3) Uani 1 1 d . . . . .
H61A H 0.4850 -0.0312 0.3772 0.213 Uiso 1 1 calc GR . . . .
H61B H 0.4443 -0.1030 0.3669 0.213 Uiso 1 1 calc GR . . . .
H61C H 0.4638 -0.0689 0.4212 0.213 Uiso 1 1 calc GR . . . .
C62 C 0.3924(3) 0.1925(3) 0.5166(3) 0.0894(17) Uani 1 1 d . . . . .
H62 H 0.3596 0.1622 0.5105 0.107 Uiso 1 1 calc R . . . .
C63 C 0.3800(4) 0.2812(4) 0.5178(3) 0.113(2) Uani 1 1 d . . . . .
H63A H 0.4109 0.3119 0.5311 0.170 Uiso 1 1 calc GR . . . .
H63B H 0.3559 0.2896 0.5385 0.170 Uiso 1 1 calc GR . . . .
H63C H 0.3651 0.3000 0.4846 0.170 Uiso 1 1 calc GR . . . .
C64 C 0.4226(5) 0.1668(7) 0.5665(4) 0.181(6) Uani 1 1 d . . . . .
H64A H 0.4356 0.1117 0.5645 0.271 Uiso 1 1 calc GR . . . .
H64B H 0.4008 0.1677 0.5899 0.271 Uiso 1 1 calc GR . . . .
H64C H 0.4509 0.2044 0.5773 0.271 Uiso 1 1 calc GR . . . .
C65 C 0.2123(2) 0.1442(4) 0.3604(2) 0.0831(16) Uani 1 1 d . . . . .
H65 H 0.1781 0.1307 0.3593 0.100 Uiso 1 1 calc R . . . .
C66 C 0.2375(3) 0.1007(6) 0.3327(2) 0.109(2) Uani 1 1 d . . . . .
H66 H 0.2214 0.0561 0.3140 0.130 Uiso 1 1 calc R . . . .
C67 C 0.2836(4) 0.1193(6) 0.3314(2) 0.116(3) Uani 1 1 d . . . . .
H67 H 0.3003 0.0878 0.3115 0.139 Uiso 1 1 calc R . . . .
C68 C 0.3082(3) 0.1799(6) 0.3565(3) 0.114(3) Uani 1 1 d . . . . .
H68 H 0.3414 0.1926 0.3532 0.137 Uiso 1 1 calc R . . . .
C69 C 0.2853(4) 0.2281(4) 0.3894(3) 0.119(3) Uani 1 1 d . . . . .
H69 H 0.3028 0.2705 0.4091 0.143 Uiso 1 1 calc R . . . .
C70 C 0.2336(3) 0.2061(4) 0.3896(3) 0.0951(19) Uani 1 1 d . . . . .
H70 H 0.2153 0.2342 0.4095 0.114 Uiso 1 1 calc R . . . .
Al1 Al 0.19535(5) 0.09086(8) 1.11499(4) 0.0508(3) Uani 1 1 d . . . . .
Al2 Al 0.40047(4) 0.32044(7) 0.78508(4) 0.0444(3) Uani 1 1 d . . . . .
C1_1 F 0.2670(3) 0.1845(7) 1.2240(3) 0.165(3) Uani 0.811(5) 1 d . U P A 1
F1_1 F 0.1204(3) 0.2570(4) 1.1758(3) 0.127(2) Uani 0.811(5) 1 d . U P A 1
F2_1 F 0.1706(4) 0.3517(4) 1.2095(3) 0.154(3) Uani 0.811(5) 1 d . U P A 1
F3_1 F 0.2196(3) 0.3839(3) 1.1379(2) 0.124(2) Uani 0.811(5) 1 d . U P A 1
F4_1 F 0.2233(2) 0.2870(3) 1.09025(16) 0.0956(14) Uani 0.811(5) 1 d . U P A 1
F5_1 F 0.1530(3) 0.3259(5) 1.1009(3) 0.121(2) Uani 0.811(5) 1 d . U P A 1
F6_1 F 0.2915(2) 0.2409(5) 1.1691(3) 0.134(2) Uani 0.811(5) 1 d . U P A 1
F7_1 F 0.2688(4) 0.3066(7) 1.2257(3) 0.206(4) Uani 0.811(5) 1 d . U P A 1
F9_1 F 0.1743(3) 0.2319(4) 1.2380(2) 0.132(2) Uani 0.811(5) 1 d . U P A 1
C3_1 O 0.1896(2) 0.1769(4) 1.1456(2) 0.0780(16) Uani 0.811(5) 1 d . U P A 1
C2_1 C 0.2046(3) 0.2490(5) 1.1662(2) 0.0706(16) Uani 0.811(5) 1 d . U P A 1
C4_1 C 0.1999(3) 0.3124(5) 1.1236(3) 0.0829(18) Uani 0.811(5) 1 d . U P A 1
F8_1 C 0.1658(5) 0.2697(6) 1.1967(4) 0.105(2) Uani 0.811(5) 1 d . U P A 1
O1_1 C 0.2580(4) 0.2456(9) 1.1980(4) 0.126(3) Uani 0.811(5) 1 d . U P A 1
C1_2 F 0.0587(4) -0.0691(6) 1.0938(4) 0.142(3) Uani 0.63 1 d . U P A 1
F1_2 F 0.0592(5) -0.0067(8) 1.1906(5) 0.182(5) Uani 0.63 1 d . U P A 1
F2_2 F 0.1098(6) 0.0764(9) 1.2082(7) 0.204(6) Uani 0.63 1 d . U P A 1
F3_2 F 0.1929(3) -0.1175(6) 1.1797(3) 0.100(2) Uani 0.63 1 d . U P A 1
F4_2 F 0.2001(5) 0.0089(8) 1.2170(3) 0.154(5) Uani 0.63 1 d . U P A 1
F5_2 F 0.1497(4) -0.0889(7) 1.2323(3) 0.152(3) Uani 0.63 1 d . U P A 1
F6_2 F 0.1313(6) -0.1172(10) 1.0972(5) 0.166(5) Uani 0.63 1 d . U P A 1
F7_2 F 0.0913(6) -0.1556(9) 1.1501(6) 0.161(5) Uani 0.63 1 d . U P A 1
F9_2 F 0.0615(8) 0.0771(9) 1.1297(8) 0.182(6) Uani 0.63 1 d . U P A 1
C3_2 O 0.1518(4) 0.0176(5) 1.1232(3) 0.072(2) Uani 0.63 1 d . U P A 1
C2_2 C 0.1282(5) -0.0198(8) 1.1522(5) 0.082(2) Uani 0.63 1 d . U P A 1
C4_2 C 0.1691(5) -0.0652(8) 1.1974(4) 0.094(2) Uani 0.63 1 d . U P A 1
F8_2 C 0.0921(7) 0.0290(10) 1.1735(8) 0.144(4) Uani 0.63 1 d . U P A 1
O1_2 C 0.0980(5) -0.0902(8) 1.1207(6) 0.111(3) Uani 0.63 1 d . U P A 1
C1_3 F 0.0729(4) 0.1658(6) 0.9707(3) 0.148(3) Uani 0.75 1 d . U P A 1
F1_3 F 0.0929(3) 0.0097(4) 1.0148(3) 0.1195(19) Uani 0.75 1 d . U P A 1
F2_3 F 0.1089(4) 0.0315(7) 0.9433(3) 0.165(4) Uani 0.75 1 d . U P A 1
F3_3 F 0.2132(3) 0.0805(4) 0.9610(2) 0.1211(19) Uani 0.75 1 d . U P A 1
F4_3 F 0.1255(4) 0.2472(5) 1.0084(5) 0.159(3) Uani 0.75 1 d . U P A 1
F5_3 F 0.2149(3) 0.1972(5) 0.9880(2) 0.123(2) Uani 0.75 1 d . U P A 1
F6_3 F 0.1555(3) 0.1566(5) 0.92837(17) 0.123(2) Uani 0.75 1 d . U P A 1
F7_3 F 0.0941(3) 0.1629(5) 1.0484(3) 0.113(2) Uani 0.75 1 d . U P A 1
F9_3 F 0.1632(4) -0.0287(5) 0.9980(3) 0.139(3) Uani 0.75 1 d . U P A 1
C3_3 O 0.1856(2) 0.1047(4) 1.05261(16) 0.0635(13) Uani 0.75 1 d . U P A 1
C2_3 C 0.1543(3) 0.1117(5) 1.0085(3) 0.0715(17) Uani 0.75 1 d . U P A 1
C4_3 C 0.1282(4) 0.0277(6) 0.9905(4) 0.097(2) Uani 0.75 1 d . U P A 1
F8_3 C 0.1121(4) 0.1756(6) 1.0079(3) 0.097(2) Uani 0.75 1 d . U P A 1
O1_3 C 0.1851(4) 0.1389(6) 0.9719(3) 0.095(2) Uani 0.75 1 d . U P A 1
C1_4 F 0.3168(2) -0.1078(3) 1.0879(3) 0.0897(16) Uani 0.67 1 d . U P A 1
F1_4 F 0.3125(3) 0.1271(4) 1.0806(3) 0.115(2) Uani 0.67 1 d . U P A 1
F2_4 F 0.3703(2) 0.0350(4) 1.0935(3) 0.114(2) Uani 0.67 1 d . U P A 1
F3_4 F 0.3614(3) 0.1146(5) 1.1494(3) 0.134(2) Uani 0.67 1 d . U P A 1
F4_4 F 0.3239(3) 0.0187(6) 1.2108(3) 0.140(3) Uani 0.67 1 d . U P A 1
F5_4 F 0.2976(4) -0.1014(8) 1.1796(3) 0.126(3) Uani 0.67 1 d . U P A 1
F6_4 F 0.3700(3) -0.0529(8) 1.1742(4) 0.137(3) Uani 0.67 1 d . U P A 1
F7_4 F 0.2764(2) -0.0151(3) 1.04133(19) 0.0844(14) Uani 0.67 1 d . U P A 1
F9_4 F 0.2389(2) -0.0829(4) 1.0860(3) 0.0838(16) Uani 0.67 1 d . U P A 1
C3_4 O 0.2569(3) 0.0594(5) 1.1337(4) 0.066(2) Uani 0.67 1 d . U P A 1
C2_4 C 0.2968(4) 0.0150(6) 1.1268(4) 0.067(2) Uani 0.67 1 d . U P A 1
C4_4 C 0.3247(5) -0.0265(10) 1.1741(5) 0.114(3) Uani 0.67 1 d . U P A 1
F8_4 C 0.3331(4) 0.0745(6) 1.1088(4) 0.090(2) Uani 0.67 1 d . U P A 1
O1_4 C 0.2831(3) -0.0504(6) 1.0845(4) 0.0708(19) Uani 0.67 1 d . U P A 1
C1_5 F 0.3367(4) 0.3154(7) 0.9173(4) 0.117(3) Uani 0.540(13) 1 d . U P B 1
F1_5 F 0.2997(5) 0.4074(9) 0.8368(8) 0.157(6) Uani 0.540(13) 1 d . U P B 1
F2_5 F 0.3399(5) 0.5096(6) 0.8308(6) 0.143(4) Uani 0.540(13) 1 d . U P B 1
F3_5 F 0.3279(6) 0.4873(8) 0.9019(7) 0.166(5) Uani 0.540(13) 1 d . U P B 1
F4_5 F 0.4382(5) 0.4826(6) 0.8442(4) 0.126(3) Uani 0.540(13) 1 d . U P B 1
F5_5 F 0.4729(6) 0.4157(9) 0.9083(7) 0.137(4) Uani 0.540(13) 1 d . U P B 1
F6_5 F 0.4271(5) 0.5119(6) 0.9151(5) 0.140(4) Uani 0.540(13) 1 d . U P B 1
F7_5 F 0.4102(5) 0.2817(6) 0.9244(4) 0.124(3) Uani 0.540(13) 1 d . U P B 1
F9_5 F 0.3929(6) 0.3904(8) 0.9603(3) 0.146(4) Uani 0.540(13) 1 d . U P B 1
C3_5 O 0.3831(4) 0.3466(6) 0.8380(3) 0.063(2) Uani 0.540(13) 1 d . U P B 1
C2_5 C 0.3839(6) 0.3975(9) 0.8746(6) 0.064(3) Uani 0.540(13) 1 d . U P B 1
C4_5 C 0.4279(7) 0.4539(10) 0.8847(6) 0.103(4) Uani 0.540(13) 1 d . U P B 1
F8_5 C 0.3328(8) 0.4538(11) 0.8567(9) 0.116(4) Uani 0.540(13) 1 d . U P B 1
O1_5 C 0.3811(7) 0.3473(9) 0.9207(5) 0.091(3) Uani 0.540(13) 1 d . U P B 1
C1_6 F 0.3085(3) 0.3326(6) 0.6619(4) 0.091(2) Uani 0.6 1 d . U P B 1
F1_6 F 0.2960(2) 0.4031(4) 0.7424(2) 0.0912(15) Uani 0.6 1 d . U P B 1
F2_6 F 0.2791(2) 0.4888(4) 0.6846(3) 0.0986(19) Uani 0.6 1 d . U P B 1
F3_6 F 0.3249(3) 0.5196(5) 0.7546(3) 0.107(2) Uani 0.6 1 d . U P B 1
F4_6 F 0.3641(3) 0.5692(4) 0.6747(4) 0.134(3) Uani 0.6 1 d . U P B 1
F5_6 F 0.4266(3) 0.4949(5) 0.6708(3) 0.112(2) Uani 0.6 1 d . U P B 1
F6_6 F 0.4175(3) 0.5397(5) 0.7402(3) 0.114(2) Uani 0.6 1 d . U P B 1
F7_6 F 0.3815(4) 0.3478(7) 0.6439(3) 0.132(3) Uani 0.6 1 d . U P B 1
F9_6 F 0.3267(4) 0.4411(6) 0.6181(3) 0.124(3) Uani 0.6 1 d . U P B 1
O1_6 O 0.3939(3) 0.3899(8) 0.7392(4) 0.076(3) Uani 0.6 1 d . U P B 1
C2_6 C 0.3914(5) 0.5103(6) 0.6979(4) 0.086(2) Uani 0.6 1 d . U P B 1
C3_6 C 0.3634(4) 0.4343(7) 0.7035(4) 0.062(2) Uani 0.6 1 d . U P B 1
C4_6 C 0.3148(5) 0.4631(9) 0.7229(5) 0.085(2) Uani 0.6 1 d . U P B 1
F8_6 C 0.3442(6) 0.3909(9) 0.6548(5) 0.092(3) Uani 0.6 1 d . U P B 1
F1_7 F 0.5111(3) 0.4030(6) 0.7489(4) 0.185(4) Uani 0.7 1 d D U P B 1
F2_7 F 0.5227(4) 0.4201(5) 0.8237(5) 0.213(5) Uani 0.7 1 d D U P B 1
F3_7 F 0.5803(2) 0.3761(4) 0.7930(3) 0.122(2) Uani 0.7 1 d D U P B 1
F4_7 F 0.5454(6) 0.2874(7) 0.8800(4) 0.191(5) Uani 0.7 1 d D U P B 1
F5_7 F 0.5880(2) 0.2277(5) 0.8329(4) 0.157(3) Uani 0.7 1 d D U P B 1
F6_7 F 0.5239(3) 0.1822(5) 0.8533(3) 0.153(3) Uani 0.7 1 d D U P B 1
F7_7 F 0.4748(6) 0.2503(12) 0.7129(5) 0.226(7) Uani 0.7 1 d D U P B 1
F8_7 F 0.5081(5) 0.1582(6) 0.7600(5) 0.197(4) Uani 0.7 1 d D U P B 1
F9_7 F 0.5519(4) 0.2436(7) 0.7345(5) 0.192(5) Uani 0.7 1 d D U P B 1
O1_7 O 0.4625(2) 0.2929(5) 0.8015(3) 0.0717(18) Uani 0.7 1 d D U P B 1
C1_7 C 0.5101(3) 0.2878(4) 0.7954(3) 0.0613(17) Uani 0.7 1 d D U P B 1
C2_7 C 0.5335(4) 0.3707(6) 0.7935(4) 0.109(3) Uani 0.7 1 d D U P B 1
C3_7 C 0.5425(3) 0.2437(6) 0.8393(4) 0.115(3) Uani 0.7 1 d D U P B 1
C4_7 C 0.5124(5) 0.2398(7) 0.7497(5) 0.129(4) Uani 0.7 1 d D U P B 1
F1_8 F 0.28092(18) 0.2543(4) 0.7921(2) 0.0939(15) Uani 0.77 1 d . U P B 1
F2_8 F 0.3243(2) 0.1808(3) 0.84735(16) 0.0956(13) Uani 0.77 1 d . U P B 1
F3_8 F 0.2657(3) 0.1273(6) 0.7916(3) 0.142(3) Uani 0.77 1 d . U P B 1
F4_8 F 0.41125(18) 0.1261(3) 0.83092(17) 0.0754(12) Uani 0.77 1 d . U P B 1
F5_8 F 0.3631(2) 0.0326(2) 0.79761(17) 0.0862(12) Uani 0.77 1 d . U P B 1
F6_8 F 0.4073(3) 0.0799(4) 0.7601(2) 0.113(2) Uani 0.77 1 d . U P B 1
F7_8 F 0.2771(3) 0.1987(5) 0.6985(2) 0.084(2) Uani 0.77 1 d . U P B 1
F8_8 F 0.3412(2) 0.1533(4) 0.68489(16) 0.0957(14) Uani 0.77 1 d . U P B 1
F9_8 F 0.2960(2) 0.0699(3) 0.7124(2) 0.1046(17) Uani 0.77 1 d . U P B 1
O1_8 O 0.36688(19) 0.2355(3) 0.7653(2) 0.0717(12) Uani 0.77 1 d . U P B 1
C1_8 C 0.3410(2) 0.1676(4) 0.7684(2) 0.0501(12) Uani 0.77 1 d . U P B 1
C2_8 C 0.3020(2) 0.1771(5) 0.8003(2) 0.0711(15) Uani 0.77 1 d . U P B 1
C3_8 C 0.3799(2) 0.1015(4) 0.7896(2) 0.0621(13) Uani 0.77 1 d . U P B 1
C4_8 C 0.3145(2) 0.1493(4) 0.7163(2) 0.0609(13) Uani 0.77 1 d . U P B 1
O1_9 O 0.3749(5) 0.3813(11) 0.7377(6) 0.083(4) Uani 0.4 1 d D U P B 2
C1_9 C 0.3671(6) 0.4265(10) 0.6976(7) 0.071(3) Uani 0.4 1 d D U P B 2
C2_9 C 0.3465(6) 0.3694(8) 0.6554(5) 0.080(4) Uani 0.4 1 d D U P B 2
F1_9 F 0.3781(5) 0.3048(6) 0.6617(4) 0.114(4) Uani 0.4 1 d D U P B 2
F2_9 F 0.3481(6) 0.4031(7) 0.6126(4) 0.106(4) Uani 0.4 1 d D U P B 2
F3_9 F 0.2965(5) 0.3533(10) 0.6487(6) 0.094(4) Uani 0.4 1 d D U P B 2
C3_9 C 0.3270(5) 0.4883(8) 0.7001(5) 0.097(3) Uani 0.4 1 d D U P B 2
F4_9 F 0.3454(5) 0.5533(6) 0.7273(4) 0.115(3) Uani 0.4 1 d D U P B 2
F5_9 F 0.2891(6) 0.4589(10) 0.7186(7) 0.134(4) Uani 0.4 1 d D U P B 2
F6_9 F 0.3052(5) 0.5202(8) 0.6560(4) 0.141(4) Uani 0.4 1 d D U P B 2
C4_9 C 0.4124(6) 0.4717(9) 0.6885(5) 0.110(4) Uani 0.4 1 d D U P B 2
F7_9 F 0.4389(5) 0.5066(11) 0.7299(5) 0.151(5) Uani 0.4 1 d D U P B 2
F8_9 F 0.3970(7) 0.5349(8) 0.6571(5) 0.134(4) Uani 0.4 1 d D U P B 2
F9_9 F 0.4438(5) 0.4192(9) 0.6732(5) 0.148(4) Uani 0.4 1 d D U P B 2
O1_10 O 0.2085(9) 0.1887(13) 1.1419(10) 0.078(6) Uani 0.189(5) 1 d D U P A 2
C1_10 C 0.2048(8) 0.2495(14) 1.1721(9) 0.105(5) Uani 0.189(5) 1 d D U P A 2
C2_10 C 0.2450(8) 0.3123(12) 1.1710(9) 0.137(7) Uani 0.189(5) 1 d D U P A 2
F1_10 F 0.2946(8) 0.2890(16) 1.1882(10) 0.132(7) Uani 0.189(5) 1 d D U P A 2
F2_10 F 0.2352(11) 0.3765(14) 1.1975(12) 0.157(9) Uani 0.189(5) 1 d D U P A 2
F3_10 F 0.2444(12) 0.3327(17) 1.1237(9) 0.150(8) Uani 0.189(5) 1 d D U P A 2
C3_10 C 0.1528(8) 0.2886(13) 1.1598(9) 0.126(6) Uani 0.189(5) 1 d D U P A 2
F4_10 F 0.1187(8) 0.2270(12) 1.1522(8) 0.102(6) Uani 0.189(5) 1 d D U P A 2
F5_10 F 0.1530(16) 0.3369(18) 1.1209(11) 0.142(9) Uani 0.189(5) 1 d D U P A 2
F6_10 F 0.1443(10) 0.3328(18) 1.1976(10) 0.125(8) Uani 0.189(5) 1 d D U P A 2
C4_10 C 0.2121(9) 0.2119(12) 1.2224(8) 0.136(7) Uani 0.189(5) 1 d D U P A 2
F7_10 F 0.1671(10) 0.1785(17) 1.2266(11) 0.152(8) Uani 0.189(5) 1 d D U P A 2
F8_10 F 0.2319(13) 0.2662(13) 1.2577(10) 0.158(9) Uani 0.189(5) 1 d D U P A 2
F9_10 F 0.2463(10) 0.1504(12) 1.2254(6) 0.112(7) Uani 0.189(5) 1 d D U P A 2
O1_11 O 0.2478(6) 0.0319(8) 1.1332(8) 0.062(4) Uani 0.33 1 d D U P A 2
C1_11 C 0.2961(8) 0.0105(11) 1.1376(6) 0.075(4) Uani 0.33 1 d D U P A 2
C2_11 C 0.2995(7) -0.0329(10) 1.0907(6) 0.109(5) Uani 0.33 1 d D U P A 2
F1_11 F 0.3001(6) 0.0271(9) 1.0554(5) 0.121(4) Uani 0.33 1 d D U P A 2
F2_11 F 0.3426(6) -0.0789(10) 1.1015(7) 0.130(5) Uani 0.33 1 d D U P A 2
F3_11 F 0.2611(7) -0.0873(11) 1.0789(6) 0.119(5) Uani 0.33 1 d D U P A 2
C3_11 C 0.3102(6) -0.0467(9) 1.1814(5) 0.087(4) Uani 0.33 1 d D U P A 2
F4_11 F 0.2968(5) -0.0081(7) 1.2196(4) 0.089(3) Uani 0.33 1 d D U P A 2
F5_11 F 0.2846(9) -0.1142(9) 1.1629(7) 0.134(7) Uani 0.33 1 d D U P A 2
F6_11 F 0.3608(6) -0.0537(16) 1.1962(6) 0.129(6) Uani 0.33 1 d D U P A 2
C4_11 C 0.3311(6) 0.0825(10) 1.1424(6) 0.111(4) Uani 0.33 1 d D U P A 2
F7_11 F 0.3421(6) 0.1043(8) 1.1909(5) 0.130(4) Uani 0.33 1 d D U P A 2
F8_11 F 0.3736(6) 0.0644(11) 1.1265(8) 0.142(5) Uani 0.33 1 d D U P A 2
F9_11 F 0.3091(6) 0.1440(8) 1.1114(6) 0.116(4) Uani 0.33 1 d D U P A 2
O1_12 O 0.3594(5) 0.2403(8) 0.7882(5) 0.052(3) Uani 0.23 1 d D U P B 2
C1_12 C 0.3387(8) 0.1677(13) 0.7734(7) 0.080(4) Uani 0.23 1 d D U P B 2
C2_12 C 0.3451(6) 0.1080(9) 0.8156(6) 0.099(4) Uani 0.23 1 d D U P B 2
F1_12 F 0.3104(4) 0.1330(8) 0.8430(5) 0.068(3) Uani 0.23 1 d D U P B 2
F2_12 F 0.3296(5) 0.0324(7) 0.7996(5) 0.082(4) Uani 0.23 1 d D U P B 2
F3_12 F 0.3934(5) 0.1012(10) 0.8379(6) 0.076(4) Uani 0.23 1 d D U P B 2
C3_12 C 0.3583(7) 0.1333(10) 0.7311(6) 0.105(4) Uani 0.23 1 d D U P B 2
F4_12 F 0.3606(4) 0.1938(6) 0.6977(4) 0.058(3) Uani 0.23 1 d D U P B 2
F5_12 F 0.4055(6) 0.0990(12) 0.7494(8) 0.091(5) Uani 0.23 1 d D U P B 2
F6_12 F 0.3196(7) 0.0862(11) 0.7040(6) 0.089(5) Uani 0.23 1 d D U P B 2
C4_12 C 0.2813(7) 0.1667(10) 0.7571(6) 0.107(4) Uani 0.23 1 d D U P B 2
F7_12 F 0.2681(10) 0.1855(17) 0.7087(6) 0.076(5) Uani 0.23 1 d D U P B 2
F8_12 F 0.2688(6) 0.0901(9) 0.7712(6) 0.087(4) Uani 0.23 1 d D U P B 2
F9_12 F 0.2670(5) 0.2152(8) 0.7908(5) 0.069(3) Uani 0.23 1 d D U P B 2
O1_13 O 0.3902(5) 0.3816(8) 0.8321(3) 0.073(3) Uani 0.460(13) 1 d D U P B 2
C1_13 C 0.3905(6) 0.4005(10) 0.8780(7) 0.068(3) Uani 0.460(13) 1 d D U P B 2
C2_13 C 0.3847(5) 0.3266(9) 0.9082(5) 0.094(4) Uani 0.460(13) 1 d D U P B 2
F1_13 F 0.3365(5) 0.2968(9) 0.8949(5) 0.130(4) Uani 0.460(13) 1 d D U P B 2
F2_13 F 0.3975(5) 0.3415(9) 0.9568(4) 0.127(4) Uani 0.460(13) 1 d D U P B 2
F3_13 F 0.4179(5) 0.2694(6) 0.9001(5) 0.112(3) Uani 0.460(13) 1 d D U P B 2
C3_13 C 0.4403(6) 0.4402(9) 0.9018(5) 0.109(4) Uani 0.460(13) 1 d D U P B 2
F4_13 F 0.4515(6) 0.4975(9) 0.8708(6) 0.149(5) Uani 0.460(13) 1 d D U P B 2
F5_13 F 0.4738(6) 0.3781(9) 0.9122(5) 0.116(4) Uani 0.460(13) 1 d D U P B 2
F6_13 F 0.4398(6) 0.4802(9) 0.9437(5) 0.144(5) Uani 0.460(13) 1 d D U P B 2
C4_13 C 0.3469(5) 0.4552(8) 0.8802(5) 0.092(4) Uani 0.460(13) 1 d D U P B 2
F7_13 F 0.3528(7) 0.5300(7) 0.8629(6) 0.139(5) Uani 0.460(13) 1 d D U P B 2
F8_13 F 0.3395(5) 0.4643(9) 0.9265(4) 0.120(4) Uani 0.460(13) 1 d D U P B 2
F9_13 F 0.3006(5) 0.4324(12) 0.8547(5) 0.126(4) Uani 0.460(13) 1 d D U P B 2
O1_15 O 0.1465(7) 0.0430(9) 1.1341(7) 0.086(5) Uani 0.37 1 d D U P A 2
C1_15 C 0.1240(7) -0.0116(10) 1.1572(7) 0.094(4) Uani 0.37 1 d D U P A 2
C2_15 C 0.1262(7) -0.0999(9) 1.1446(6) 0.114(4) Uani 0.37 1 d D U P A 2
F1_15 F 0.1692(7) -0.1337(14) 1.1730(8) 0.164(7) Uani 0.37 1 d D U P A 2
F2_15 F 0.0871(8) -0.1388(12) 1.1599(7) 0.129(6) Uani 0.37 1 d D U P A 2
F3_15 F 0.1223(8) -0.1306(9) 1.0987(5) 0.096(5) Uani 0.37 1 d D U P A 2
C3_15 C 0.0677(6) 0.0077(11) 1.1421(7) 0.126(5) Uani 0.37 1 d D U P A 2
F4_15 F 0.0658(12) 0.0887(11) 1.1458(10) 0.144(7) Uani 0.37 1 d D U P A 2
F5_15 F 0.0477(7) -0.0243(11) 1.0975(7) 0.151(6) Uani 0.37 1 d D U P A 2
F6_15 F 0.0413(8) -0.0296(13) 1.1698(8) 0.163(7) Uani 0.37 1 d D U P A 2
C4_15 C 0.1479(6) 0.0041(9) 1.2108(6) 0.117(4) Uani 0.37 1 d D U P A 2
F7_15 F 0.1348(6) 0.0800(8) 1.2190(6) 0.109(4) Uani 0.37 1 d D U P A 2
F8_15 F 0.1253(7) -0.0460(9) 1.2364(6) 0.146(5) Uani 0.37 1 d D U P A 2
F9_15 F 0.1976(7) -0.0191(11) 1.2210(9) 0.140(6) Uani 0.37 1 d D U P A 2
O1_14 O 0.4619(5) 0.3101(10) 0.7836(6) 0.071(4) Uani 0.3 1 d D U P B 2
C1_14 C 0.5070(8) 0.2748(11) 0.7906(6) 0.084(4) Uani 0.3 1 d D U P B 2
C2_14 C 0.5449(6) 0.3338(11) 0.7786(6) 0.120(5) Uani 0.3 1 d D U P B 2
F1_14 F 0.5322(8) 0.3343(15) 0.7284(5) 0.160(6) Uani 0.3 1 d D U P B 2
F2_14 F 0.5922(4) 0.3086(12) 0.7973(6) 0.131(5) Uani 0.3 1 d D U P B 2
F3_14 F 0.5365(8) 0.4049(12) 0.7994(7) 0.142(6) Uani 0.3 1 d D U P B 2
C3_14 C 0.5255(6) 0.2431(10) 0.8419(6) 0.104(5) Uani 0.3 1 d D U P B 2
F4_14 F 0.4853(5) 0.2133(10) 0.8571(5) 0.128(5) Uani 0.3 1 d D U P B 2
F5_14 F 0.5508(10) 0.3099(13) 0.8672(9) 0.154(7) Uani 0.3 1 d D U P B 2
F6_14 F 0.5584(7) 0.1788(10) 0.8442(5) 0.117(4) Uani 0.3 1 d D U P B 2
C4_14 C 0.5001(6) 0.2049(10) 0.7533(6) 0.094(4) Uani 0.3 1 d D U P B 2
F7_14 F 0.4800(7) 0.1379(10) 0.7702(7) 0.132(5) Uani 0.3 1 d D U P B 2
F8_14 F 0.5452(5) 0.1844(12) 0.7434(6) 0.117(4) Uani 0.3 1 d D U P B 2
F9_14 F 0.4652(6) 0.2300(11) 0.7141(7) 0.092(4) Uani 0.3 1 d D U P B 2
O1_16 O 0.1755(12) 0.114(2) 1.0595(9) 0.145(10) Uani 0.25 1 d D U P A 2
C1_16 C 0.1547(9) 0.1156(12) 1.0115(10) 0.137(6) Uani 0.25 1 d D U P A 2
C2_16 C 0.1780(10) 0.1869(14) 0.9909(10) 0.183(8) Uani 0.25 1 d D U P A 2
F1_16 F 0.1485(13) 0.2507(17) 0.9996(15) 0.199(10) Uani 0.25 1 d D U P A 2
F2_16 F 0.1793(15) 0.1970(19) 0.9431(9) 0.213(10) Uani 0.25 1 d D U P A 2
F3_16 F 0.2267(11) 0.203(2) 1.0165(11) 0.206(10) Uani 0.25 1 d D U P A 2
C3_16 C 0.1602(9) 0.0344(11) 0.9886(7) 0.133(6) Uani 0.25 1 d D U P A 2
F4_16 F 0.1634(11) -0.0240(11) 1.0246(7) 0.129(7) Uani 0.25 1 d D U P A 2
F5_16 F 0.2044(8) 0.0197(14) 0.9753(7) 0.144(6) Uani 0.25 1 d D U P A 2
F6_16 F 0.1198(9) 0.0095(11) 0.9533(8) 0.112(6) Uani 0.25 1 d D U P A 2
C4_16 C 0.0983(9) 0.1268(16) 1.0074(9) 0.162(7) Uani 0.25 1 d D U P A 2
F7_16 F 0.0771(11) 0.0592(16) 1.0220(10) 0.176(8) Uani 0.25 1 d D U P A 2
F8_16 F 0.0747(16) 0.137(2) 0.9598(8) 0.188(11) Uani 0.25 1 d D U P A 2
F9_16 F 0.0934(15) 0.1917(16) 1.0357(9) 0.164(10) Uani 0.25 1 d D U P A 2

loop_
_atom_site_aniso_label
_atom_site_aniso_U_11
_atom_site_aniso_U_22
_atom_site_aniso_U_33
_atom_site_aniso_U_23
_atom_site_aniso_U_13
_atom_site_aniso_U_12
Mg1 0.0495(7) 0.0826(10) 0.0409(6) -0.0169(6) 0.0130(5) -0.0220(7)
N1 0.0463(16) 0.0467(16) 0.0357(14) -0.0013(12) 0.0030(12) -0.0044(13)
N2 0.0415(15) 0.0547(17) 0.0371(14) -0.0018(13) 0.0062(12) -0.0006(13)
C1 0.061(2) 0.057(2) 0.048(2) -0.0069(18) 0.0045(18) -0.0091(18)
C2 0.0423(18) 0.0415(18) 0.0473(19) 0.0003(15) -0.0022(15) -0.0018(14)
C3 0.0449(19) 0.0445(19) 0.051(2) 0.0033(16) 0.0065(16) -0.0069(15)
C4 0.0465(19) 0.050(2) 0.0470(19) 0.0061(16) 0.0104(15) 0.0019(15)
C5 0.079(3) 0.067(3) 0.070(3) -0.001(2) 0.035(2) -0.018(2)
C6 0.052(2) 0.050(2) 0.0351(16) -0.0035(15) 0.0022(14) -0.0082(16)
C7 0.062(2) 0.053(2) 0.0372(17) -0.0025(16) 0.0076(16) -0.0066(17)
C8 0.069(3) 0.062(2) 0.0427(19) -0.0061(18) 0.0134(18) -0.010(2)
C9 0.081(3) 0.063(3) 0.044(2) -0.0006(19) 0.015(2) -0.015(2)
C10 0.074(3) 0.054(2) 0.050(2) 0.0090(18) 0.004(2) -0.009(2)
C11 0.061(2) 0.047(2) 0.0419(18) 0.0009(16) 0.0049(16) -0.0099(17)
C12 0.072(3) 0.067(3) 0.0405(19) -0.0017(18) 0.0112(18) 0.009(2)
C13 0.095(4) 0.054(3) 0.080(3) -0.003(2) 0.019(3) 0.008(2)
C14 0.084(4) 0.089(4) 0.074(3) -0.015(3) 0.003(3) 0.021(3)
C15 0.074(3) 0.048(2) 0.059(2) 0.0006(19) 0.009(2) 0.0034(19)
C16 0.069(3) 0.059(3) 0.105(4) 0.003(3) 0.012(3) 0.009(2)
C17 0.097(4) 0.051(2) 0.082(3) 0.001(2) 0.016(3) 0.005(2)
C18 0.0463(19) 0.061(2) 0.0414(18) -0.0049(17) 0.0114(15) -0.0025(17)
C19 0.056(2) 0.080(3) 0.0368(18) -0.0021(18) 0.0105(16) 0.000(2)
C20 0.079(3) 0.088(3) 0.038(2) -0.008(2) 0.010(2) -0.006(3)
C21 0.088(3) 0.076(3) 0.052(2) -0.015(2) 0.024(2) -0.007(3)
C22 0.074(3) 0.074(3) 0.060(3) -0.013(2) 0.020(2) 0.006(2)
C23 0.058(2) 0.065(3) 0.053(2) -0.0068(19) 0.0092(18) 0.0044(19)
C24 0.074(3) 0.072(3) 0.061(3) -0.009(2) 0.004(2) 0.025(2)
C25 0.079(4) 0.109(5) 0.075(3) 0.016(3) 0.006(3) 0.005(3)
C26 0.061(3) 0.094(4) 0.122(5) 0.002(4) -0.005(3) -0.004(3)
C27 0.069(3) 0.101(4) 0.039(2) 0.007(2) 0.0072(19) 0.022(3)
C28 0.128(6) 0.102(5) 0.092(4) 0.032(4) 0.042(4) 0.032(4)
C29 0.074(4) 0.163(7) 0.080(4) -0.017(4) -0.017(3) 0.033(4)
C30 0.067(3) 0.123(5) 0.072(3) -0.042(3) 0.020(3) -0.041(3)
C31 0.056(3) 0.118(5) 0.099(4) -0.032(4) 0.003(3) -0.026(3)
C32 0.056(3) 0.134(6) 0.117(5) -0.049(5) 0.030(3) -0.036(3)
C33 0.082(4) 0.105(5) 0.085(4) -0.031(4) 0.039(3) -0.045(4)
C34 0.092(4) 0.090(4) 0.092(4) -0.004(3) 0.013(3) -0.051(4)
C35 0.077(4) 0.078(3) 0.106(5) -0.022(3) 0.014(3) -0.033(3)
Mg2 0.0492(7) 0.0646(8) 0.0472(7) 0.0132(6) 0.0123(5) 0.0006(6)
N3 0.0471(16) 0.0505(16) 0.0389(15) 0.0041(13) 0.0131(12) 0.0013(13)
N4 0.0472(17) 0.062(2) 0.0490(17) 0.0022(15) 0.0152(14) -0.0024(15)
C36 0.052(2) 0.059(2) 0.0420(18) 0.0055(17) 0.0096(16) -0.0040(17)
C37 0.051(2) 0.055(2) 0.057(2) 0.0141(18) 0.0069(18) 0.0048(17)
C38 0.048(2) 0.064(2) 0.054(2) 0.0051(19) 0.0098(17) 0.0062(18)
C39 0.062(3) 0.090(3) 0.066(3) 0.034(3) 0.015(2) -0.005(2)
C40 0.051(3) 0.098(4) 0.113(5) 0.031(4) 0.012(3) 0.013(3)
C41 0.0440(19) 0.062(2) 0.0412(18) 0.0028(16) 0.0125(15) 0.0017(16)
C42 0.063(2) 0.071(3) 0.0424(19) 0.0001(18) 0.0147(18) 0.009(2)
C43 0.070(3) 0.089(3) 0.061(3) -0.006(2) 0.021(2) 0.020(3)
C44 0.062(3) 0.088(4) 0.086(4) 0.005(3) 0.027(3) 0.017(3)
C45 0.047(2) 0.090(3) 0.080(3) 0.003(3) 0.015(2) 0.002(2)
C46 0.052(2) 0.067(3) 0.060(2) 0.003(2) 0.0182(19) -0.0005(19)
C47 0.074(3) 0.086(3) 0.056(2) -0.022(2) 0.015(2) -0.001(3)
C48 0.098(4) 0.089(4) 0.090(4) -0.023(3) 0.028(3) 0.009(3)
C49 0.110(5) 0.131(6) 0.062(3) -0.009(4) 0.005(3) -0.005(4)
C50 0.053(2) 0.067(3) 0.072(3) -0.009(2) 0.012(2) -0.010(2)
C51 0.108(5) 0.087(4) 0.070(3) -0.010(3) 0.019(3) -0.022(3)
C52 0.073(3) 0.068(3) 0.093(4) 0.003(3) 0.016(3) -0.007(2)
C53 0.047(2) 0.072(3) 0.065(3) 0.006(2) 0.0116(19) -0.0099(19)
C54 0.071(3) 0.067(3) 0.093(4) 0.010(3) 0.019(3) -0.001(2)
C55 0.079(4) 0.068(3) 0.141(6) 0.003(4) 0.012(4) -0.019(3)
C56 0.066(3) 0.103(5) 0.127(6) 0.017(4) 0.027(4) -0.022(3)
C57 0.063(3) 0.120(5) 0.098(4) 0.010(4) 0.030(3) -0.022(3)
C58 0.053(3) 0.116(4) 0.067(3) 0.006(3) 0.022(2) -0.013(3)
C59 0.066(3) 0.141(6) 0.066(3) -0.025(3) 0.028(3) -0.032(3)
C60 0.155(8) 0.227(12) 0.076(5) -0.032(6) 0.045(5) -0.012(8)
C61 0.132(7) 0.135(7) 0.144(8) -0.054(6) 0.000(6) -0.005(6)
C62 0.101(4) 0.062(3) 0.107(5) -0.018(3) 0.027(4) -0.009(3)
C63 0.160(7) 0.082(4) 0.090(4) -0.010(4) 0.012(5) 0.013(4)
C64 0.284(15) 0.154(9) 0.126(7) 0.058(7) 0.091(9) 0.102(10)
C65 0.076(3) 0.088(4) 0.074(3) 0.024(3) -0.006(3) -0.001(3)
C66 0.119(6) 0.141(7) 0.058(3) 0.012(4) 0.004(4) 0.005(5)
C67 0.146(8) 0.142(7) 0.063(4) 0.020(4) 0.032(4) -0.023(6)
C68 0.094(5) 0.134(7) 0.120(6) 0.081(6) 0.037(5) 0.010(5)
C69 0.158(8) 0.064(3) 0.114(6) 0.039(4) -0.011(5) -0.029(4)
C70 0.117(5) 0.070(3) 0.099(4) 0.032(3) 0.025(4) 0.024(3)
Al1 0.0550(7) 0.0574(7) 0.0404(6) 0.0018(5) 0.0116(5) 0.0039(5)
Al2 0.0422(5) 0.0479(6) 0.0433(5) 0.0077(4) 0.0102(4) 0.0029(4)
C1_1 0.136(5) 0.246(8) 0.097(4) 0.023(5) -0.006(4) 0.011(5)
F1_1 0.123(4) 0.135(5) 0.148(5) -0.006(4) 0.083(4) 0.007(3)
F2_1 0.223(9) 0.109(4) 0.167(6) -0.052(4) 0.118(6) -0.010(4)
F3_1 0.171(5) 0.084(3) 0.139(4) -0.029(3) 0.082(4) -0.026(3)
F4_1 0.130(4) 0.088(3) 0.083(3) -0.002(2) 0.054(3) 0.011(2)
F5_1 0.115(4) 0.126(5) 0.128(5) 0.044(4) 0.042(3) 0.018(3)
F6_1 0.089(3) 0.146(5) 0.166(5) -0.028(4) 0.025(3) -0.017(3)
F7_1 0.179(7) 0.265(9) 0.150(6) -0.096(6) -0.012(5) -0.042(6)
F9_1 0.192(6) 0.134(4) 0.094(3) -0.021(3) 0.086(4) -0.004(4)
C3_1 0.102(5) 0.071(3) 0.064(3) -0.017(2) 0.026(3) 0.002(3)
C2_1 0.088(4) 0.071(3) 0.057(3) -0.020(2) 0.026(3) -0.003(3)
C4_1 0.089(4) 0.075(3) 0.094(4) -0.006(3) 0.039(3) 0.001(3)
F8_1 0.142(5) 0.101(5) 0.092(4) -0.016(4) 0.070(4) 0.001(4)
O1_1 0.107(5) 0.183(8) 0.078(5) -0.014(4) 0.002(4) -0.014(5)
C1_2 0.101(5) 0.116(6) 0.190(8) -0.016(5) -0.004(5) -0.011(4)
F1_2 0.189(10) 0.175(8) 0.242(11) -0.056(7) 0.175(10) -0.028(7)
F2_2 0.232(12) 0.179(9) 0.247(11) -0.090(8) 0.152(9) -0.028(8)
F3_2 0.100(4) 0.113(5) 0.087(4) 0.002(3) 0.021(3) 0.006(4)
F4_2 0.219(9) 0.176(9) 0.056(3) 0.016(4) 0.006(4) -0.071(6)
F5_2 0.191(8) 0.180(8) 0.110(5) 0.052(5) 0.087(5) 0.020(6)
F6_2 0.157(8) 0.211(12) 0.114(7) -0.057(7) 0.000(5) 0.055(7)
F7_2 0.197(10) 0.093(6) 0.194(10) -0.028(6) 0.051(7) -0.004(5)
F9_2 0.192(11) 0.134(8) 0.250(12) -0.011(7) 0.112(9) 0.065(7)
C3_2 0.068(4) 0.085(5) 0.069(4) 0.001(3) 0.029(3) -0.008(4)
C2_2 0.096(5) 0.084(5) 0.080(4) -0.004(3) 0.049(4) -0.004(4)
C4_2 0.118(6) 0.098(6) 0.074(4) 0.004(4) 0.039(4) -0.006(4)
F8_2 0.157(8) 0.113(7) 0.201(10) -0.025(6) 0.120(7) 0.007(6)
O1_2 0.098(6) 0.095(5) 0.135(7) -0.021(5) 0.017(5) 0.008(5)
C1_3 0.141(5) 0.182(7) 0.100(4) 0.005(4) -0.015(4) 0.087(5)
F1_3 0.112(4) 0.118(4) 0.118(4) -0.016(4) 0.006(3) -0.020(3)
F2_3 0.167(7) 0.220(10) 0.089(4) -0.047(5) -0.010(4) 0.016(6)
F3_3 0.148(5) 0.137(4) 0.091(3) 0.020(3) 0.052(3) 0.041(4)
F4_3 0.171(6) 0.079(4) 0.241(9) 0.014(4) 0.075(6) 0.045(4)
F5_3 0.155(5) 0.149(5) 0.069(3) 0.014(3) 0.031(3) -0.038(4)
F6_3 0.167(5) 0.151(6) 0.046(2) 0.021(3) 0.009(3) 0.017(4)
F7_3 0.104(4) 0.136(5) 0.099(4) 0.007(4) 0.023(3) 0.042(4)
F9_3 0.158(6) 0.100(4) 0.145(6) -0.038(5) 0.005(5) 0.020(4)
C3_3 0.069(3) 0.088(4) 0.0302(18) 0.0062(19) 0.0038(17) 0.002(2)
C2_3 0.093(4) 0.076(4) 0.039(3) 0.004(2) 0.002(2) 0.024(3)
C4_3 0.110(5) 0.095(5) 0.078(4) -0.021(4) 0.006(4) 0.001(4)
F8_3 0.119(5) 0.098(5) 0.069(4) 0.006(4) 0.014(3) 0.044(4)
O1_3 0.119(5) 0.108(5) 0.056(3) 0.020(3) 0.017(3) 0.017(4)
C1_4 0.086(3) 0.067(3) 0.117(4) -0.009(3) 0.024(3) 0.014(2)
F1_4 0.120(5) 0.086(4) 0.147(6) 0.012(4) 0.048(4) -0.016(3)
F2_4 0.074(3) 0.112(4) 0.165(6) -0.041(4) 0.046(4) -0.014(3)
F3_4 0.098(4) 0.125(5) 0.174(6) -0.057(5) 0.019(4) -0.029(4)
F4_4 0.129(6) 0.187(8) 0.083(4) -0.017(5) -0.021(4) 0.028(5)
F5_4 0.140(6) 0.151(7) 0.080(5) 0.039(4) 0.008(4) 0.021(5)
F6_4 0.096(4) 0.171(7) 0.130(7) 0.023(6) -0.008(4) 0.044(4)
F7_4 0.100(4) 0.090(3) 0.068(3) -0.006(2) 0.030(2) 0.011(3)
F9_4 0.074(3) 0.088(3) 0.095(4) -0.017(3) 0.031(3) -0.018(3)
C3_4 0.057(3) 0.077(5) 0.060(3) -0.006(4) 0.005(3) 0.009(3)
C2_4 0.050(3) 0.076(4) 0.070(4) -0.002(3) 0.007(3) 0.011(3)
C4_4 0.092(6) 0.149(8) 0.088(5) 0.020(5) -0.006(4) 0.029(5)
F8_4 0.082(5) 0.080(4) 0.116(6) -0.016(4) 0.038(4) -0.004(3)
O1_4 0.064(4) 0.075(4) 0.078(4) -0.002(3) 0.025(3) -0.007(3)
C1_5 0.168(6) 0.119(6) 0.090(5) -0.030(5) 0.083(5) -0.059(5)
F1_5 0.095(6) 0.115(7) 0.249(15) -0.011(7) 0.015(7) 0.016(5)
F2_5 0.163(8) 0.083(5) 0.164(9) 0.010(6) 0.001(7) 0.003(5)
F3_5 0.189(11) 0.125(8) 0.196(10) -0.013(7) 0.071(9) 0.063(7)
F4_5 0.145(7) 0.130(6) 0.113(6) -0.021(5) 0.051(5) -0.082(5)
F5_5 0.106(6) 0.141(8) 0.151(9) -0.021(7) 0.005(5) -0.057(6)
F6_5 0.205(9) 0.100(6) 0.117(7) -0.043(5) 0.042(7) -0.076(6)
F7_5 0.187(8) 0.111(5) 0.068(5) 0.010(4) 0.017(5) 0.010(5)
F9_5 0.263(12) 0.113(7) 0.070(4) -0.022(5) 0.053(5) -0.048(7)
C3_5 0.076(4) 0.063(5) 0.056(4) -0.005(3) 0.025(3) -0.013(4)
C2_5 0.078(5) 0.058(4) 0.062(5) -0.014(3) 0.028(4) -0.018(4)
C4_5 0.109(7) 0.102(6) 0.100(7) -0.021(5) 0.029(5) -0.057(5)
F8_5 0.107(7) 0.082(6) 0.162(10) -0.005(6) 0.038(6) 0.005(5)
O1_5 0.135(7) 0.080(5) 0.066(5) -0.008(4) 0.040(5) -0.027(5)
C1_6 0.101(5) 0.066(4) 0.098(7) -0.009(4) 0.003(4) -0.008(3)
F1_6 0.065(3) 0.115(4) 0.090(4) 0.001(3) 0.010(3) 0.014(3)
F2_6 0.081(4) 0.089(4) 0.105(4) 0.001(3) -0.021(3) 0.018(3)
F3_6 0.095(4) 0.106(4) 0.106(4) -0.030(4) -0.007(3) 0.020(3)
F4_6 0.126(5) 0.078(4) 0.177(7) 0.059(4) -0.008(5) -0.012(3)
F5_6 0.113(5) 0.117(5) 0.105(5) 0.027(4) 0.025(4) -0.025(4)
F6_6 0.095(5) 0.122(6) 0.113(5) -0.023(4) -0.002(4) -0.019(4)
F7_6 0.152(6) 0.146(7) 0.110(6) -0.013(5) 0.054(5) 0.011(5)
F9_6 0.145(7) 0.142(7) 0.069(4) 0.018(4) -0.008(4) -0.022(5)
O1_6 0.061(5) 0.092(5) 0.075(4) 0.044(4) 0.014(4) 0.006(4)
C2_6 0.102(5) 0.075(4) 0.073(5) 0.020(4) -0.001(4) -0.009(4)
C3_6 0.073(4) 0.057(4) 0.048(4) 0.016(3) -0.005(3) 0.004(3)
C4_6 0.071(5) 0.092(5) 0.080(5) -0.009(4) -0.006(4) 0.008(4)
F8_6 0.115(6) 0.089(6) 0.069(5) -0.001(4) 0.016(4) -0.018(5)
F1_7 0.141(6) 0.164(7) 0.256(8) 0.137(6) 0.058(6) 0.006(5)
F2_7 0.256(10) 0.101(5) 0.343(11) -0.070(6) 0.195(9) -0.078(5)
F3_7 0.080(3) 0.110(4) 0.181(6) 0.020(4) 0.044(4) -0.032(3)
F4_7 0.264(12) 0.174(7) 0.111(6) 0.046(5) -0.011(6) 0.037(7)
F5_7 0.056(3) 0.142(5) 0.261(9) 0.063(6) 0.008(4) 0.028(3)
F6_7 0.097(4) 0.139(5) 0.202(7) 0.095(5) -0.010(5) -0.002(4)
F7_7 0.221(10) 0.330(16) 0.131(7) -0.061(8) 0.049(7) 0.038(9)
F8_7 0.199(10) 0.124(6) 0.288(11) -0.063(6) 0.098(9) -0.032(6)
F9_7 0.180(7) 0.195(9) 0.251(10) -0.099(8) 0.156(7) -0.049(6)
O1_7 0.043(2) 0.095(4) 0.079(4) 0.038(3) 0.019(2) 0.014(2)
C1_7 0.039(3) 0.061(3) 0.090(4) 0.013(3) 0.026(3) 0.006(2)
C2_7 0.090(5) 0.068(4) 0.182(8) 0.022(4) 0.058(5) 0.008(4)
C3_7 0.078(5) 0.105(6) 0.149(7) 0.040(5) 0.001(4) 0.016(4)
C4_7 0.121(7) 0.142(7) 0.142(7) -0.039(6) 0.064(5) -0.014(6)
F1_8 0.060(3) 0.124(4) 0.092(3) -0.020(3) 0.005(2) 0.020(3)
F2_8 0.118(4) 0.108(4) 0.064(2) 0.001(2) 0.028(2) -0.010(3)
F3_8 0.127(5) 0.192(6) 0.124(5) -0.032(4) 0.062(4) -0.083(5)
F4_8 0.073(3) 0.076(3) 0.063(2) -0.002(2) -0.015(2) 0.017(2)
F5_8 0.094(3) 0.060(2) 0.088(3) 0.0129(18) -0.014(2) 0.002(2)
F6_8 0.130(4) 0.135(5) 0.069(3) 0.021(3) 0.013(3) 0.092(4)
F7_8 0.080(4) 0.105(4) 0.058(3) 0.013(2) -0.005(2) 0.027(3)
F8_8 0.102(3) 0.121(4) 0.058(2) 0.000(2) 0.007(2) 0.028(3)
F9_8 0.122(4) 0.079(3) 0.095(4) -0.020(2) -0.012(3) -0.017(3)
O1_8 0.063(3) 0.076(3) 0.075(3) -0.003(3) 0.014(2) -0.024(2)
C1_8 0.047(2) 0.046(3) 0.053(3) 0.006(2) 0.000(2) -0.0009(19)
C2_8 0.042(3) 0.107(4) 0.064(3) 0.010(3) 0.013(2) 0.006(3)
C3_8 0.070(3) 0.055(3) 0.051(3) 0.003(2) -0.007(2) 0.017(2)
C4_8 0.067(3) 0.062(3) 0.045(2) 0.001(2) -0.006(2) 0.023(2)
O1_9 0.088(10) 0.085(7) 0.069(5) 0.040(5) 0.003(6) 0.004(7)
C1_9 0.094(6) 0.059(6) 0.055(6) 0.012(4) 0.006(4) 0.000(4)
C2_9 0.107(7) 0.068(7) 0.063(6) 0.004(5) 0.016(5) 0.002(5)
F1_9 0.175(9) 0.085(6) 0.091(6) 0.009(5) 0.052(6) 0.045(6)
F2_9 0.164(10) 0.095(7) 0.059(4) -0.001(4) 0.023(5) -0.006(6)
F3_9 0.111(7) 0.084(9) 0.079(8) -0.007(6) 0.009(5) -0.016(6)
C3_9 0.109(7) 0.080(6) 0.089(7) -0.018(5) -0.006(5) 0.007(5)
F4_9 0.146(9) 0.077(5) 0.110(7) -0.031(5) 0.001(6) 0.007(5)
F5_9 0.127(9) 0.134(9) 0.139(11) -0.033(8) 0.028(8) -0.005(8)
F6_9 0.137(9) 0.146(9) 0.118(7) 0.009(6) -0.020(6) 0.042(7)
C4_9 0.118(8) 0.120(8) 0.092(8) -0.004(6) 0.025(6) -0.041(6)
F7_9 0.102(8) 0.211(14) 0.136(8) -0.047(8) 0.018(6) -0.056(8)
F8_9 0.167(11) 0.123(8) 0.115(8) 0.006(6) 0.041(7) -0.054(7)
F9_9 0.123(8) 0.184(10) 0.147(10) -0.021(8) 0.052(7) -0.019(7)
O1_10 0.075(12) 0.053(8) 0.123(13) -0.015(8) 0.059(10) -0.017(8)
C1_10 0.128(10) 0.071(8) 0.126(10) -0.023(7) 0.047(7) 0.006(6)
C2_10 0.152(11) 0.090(10) 0.178(14) -0.027(9) 0.056(10) -0.014(8)
F1_10 0.140(12) 0.117(14) 0.146(16) -0.069(11) 0.046(10) -0.014(9)
F2_10 0.161(17) 0.093(10) 0.23(2) -0.064(12) 0.074(14) -0.033(10)
F3_10 0.169(18) 0.110(15) 0.181(14) -0.020(10) 0.061(11) -0.026(13)
C3_10 0.138(11) 0.099(10) 0.151(13) -0.026(8) 0.054(9) 0.012(7)
F4_10 0.115(11) 0.099(10) 0.111(13) -0.046(9) 0.065(9) 0.013(8)
F5_10 0.170(19) 0.102(13) 0.170(15) -0.005(11) 0.070(12) 0.044(11)
F6_10 0.094(14) 0.123(15) 0.166(15) -0.053(11) 0.048(11) 0.014(11)
C4_10 0.201(15) 0.084(10) 0.130(11) -0.019(7) 0.049(8) -0.005(9)
F7_10 0.224(16) 0.111(14) 0.134(16) -0.026(12) 0.066(11) -0.026(11)
F8_10 0.25(2) 0.090(11) 0.129(13) -0.025(9) 0.043(12) -0.020(12)
F9_10 0.213(17) 0.080(9) 0.033(7) -0.029(7) 0.008(9) 0.005(10)
O1_11 0.068(6) 0.047(7) 0.074(7) 0.009(6) 0.017(5) 0.006(5)
C1_11 0.068(7) 0.071(6) 0.086(7) 0.005(5) 0.016(5) 0.002(5)
C2_11 0.115(10) 0.113(9) 0.102(8) -0.011(6) 0.031(7) 0.012(7)
F1_11 0.125(11) 0.151(10) 0.103(8) 0.009(7) 0.060(7) 0.044(8)
F2_11 0.128(9) 0.122(10) 0.150(12) -0.002(8) 0.052(8) 0.032(8)
F3_11 0.142(11) 0.131(10) 0.088(8) -0.021(7) 0.036(8) -0.011(9)
C3_11 0.105(9) 0.064(6) 0.085(7) 0.002(5) 0.007(6) 0.000(6)
F4_11 0.107(8) 0.089(6) 0.061(5) 0.005(4) 0.000(5) -0.009(6)
F5_11 0.189(14) 0.067(6) 0.118(12) 0.016(6) -0.022(9) -0.029(7)
F6_11 0.109(8) 0.174(13) 0.094(10) 0.033(9) 0.000(6) 0.025(7)
C4_11 0.100(8) 0.092(7) 0.139(9) 0.003(6) 0.022(7) -0.018(6)
F7_11 0.135(10) 0.105(8) 0.141(8) -0.024(6) 0.008(7) -0.062(7)
F8_11 0.112(8) 0.135(11) 0.188(14) -0.011(10) 0.049(9) -0.021(7)
F9_11 0.140(10) 0.082(7) 0.135(9) 0.004(7) 0.048(8) -0.014(6)
O1_12 0.061(7) 0.063(6) 0.039(6) 0.010(5) 0.025(5) -0.013(5)
C1_12 0.088(7) 0.069(7) 0.079(6) 0.011(5) 0.009(5) -0.020(5)
C2_12 0.086(7) 0.096(7) 0.112(8) 0.024(6) 0.016(6) -0.017(5)
F1_12 0.059(6) 0.066(6) 0.076(7) 0.034(5) 0.006(5) -0.013(5)
F2_12 0.055(6) 0.065(5) 0.111(9) 0.037(5) -0.015(6) -0.006(5)
F3_12 0.072(6) 0.076(8) 0.077(8) 0.027(6) 0.009(5) -0.015(5)
C3_12 0.118(9) 0.098(8) 0.096(7) 0.009(6) 0.020(6) -0.015(6)
F4_12 0.066(6) 0.057(5) 0.048(5) -0.014(4) 0.004(4) -0.018(5)
F5_12 0.098(8) 0.078(8) 0.103(12) 0.039(7) 0.035(7) -0.016(6)
F6_12 0.099(9) 0.092(9) 0.078(8) 0.007(6) 0.023(7) -0.023(7)
C4_12 0.107(8) 0.114(9) 0.098(8) 0.000(6) 0.016(6) -0.019(6)
F7_12 0.059(8) 0.090(10) 0.076(8) 0.001(6) 0.009(6) -0.010(7)
F8_12 0.076(8) 0.095(7) 0.092(9) -0.010(6) 0.020(7) -0.022(6)
F9_12 0.059(7) 0.075(7) 0.069(6) 0.011(5) 0.006(5) -0.026(5)
O1_13 0.094(7) 0.077(7) 0.050(4) -0.005(4) 0.023(4) 0.008(6)
C1_13 0.086(6) 0.068(6) 0.055(5) -0.003(4) 0.025(4) 0.001(4)
C2_13 0.121(7) 0.085(7) 0.076(7) 0.013(5) 0.020(5) -0.010(5)
F1_13 0.151(7) 0.134(9) 0.109(9) 0.008(7) 0.038(6) -0.056(6)
F2_13 0.194(10) 0.122(9) 0.066(5) 0.023(5) 0.028(5) -0.012(8)
F3_13 0.163(8) 0.095(6) 0.079(6) 0.021(5) 0.027(6) 0.019(5)
C3_13 0.102(7) 0.135(8) 0.091(7) -0.013(6) 0.028(5) -0.033(6)
F4_13 0.161(10) 0.175(9) 0.117(8) 0.002(7) 0.040(8) -0.088(8)
F5_13 0.096(6) 0.154(9) 0.091(6) -0.025(7) 0.006(4) -0.030(7)
F6_13 0.192(11) 0.136(9) 0.102(7) -0.032(6) 0.031(7) -0.049(8)
C4_13 0.106(7) 0.095(6) 0.084(7) 0.010(5) 0.042(5) 0.031(5)
F7_13 0.207(12) 0.090(5) 0.136(9) 0.010(5) 0.075(9) 0.043(6)
F8_13 0.131(8) 0.158(10) 0.088(5) -0.002(5) 0.060(5) 0.035(7)
F9_13 0.103(6) 0.161(11) 0.118(7) -0.011(7) 0.032(5) 0.039(6)
O1_15 0.083(8) 0.079(8) 0.112(10) 0.008(7) 0.054(7) -0.012(6)
C1_15 0.112(7) 0.085(7) 0.106(7) -0.004(5) 0.071(6) -0.024(5)
C2_15 0.178(11) 0.087(7) 0.100(8) -0.001(5) 0.083(7) -0.023(6)
F1_15 0.208(12) 0.130(11) 0.156(11) -0.009(8) 0.049(9) 0.007(9)
F2_15 0.218(12) 0.077(9) 0.129(9) -0.019(6) 0.118(9) -0.053(8)
F3_15 0.150(12) 0.064(5) 0.093(7) -0.002(5) 0.069(7) -0.019(6)
C3_15 0.110(8) 0.124(9) 0.162(10) -0.013(7) 0.066(7) -0.015(6)
F4_15 0.141(12) 0.122(9) 0.173(16) -0.013(8) 0.043(11) 0.012(7)
F5_15 0.131(11) 0.151(13) 0.177(10) -0.022(9) 0.046(7) -0.012(9)
F6_15 0.127(11) 0.167(14) 0.222(14) 0.012(11) 0.098(10) -0.024(9)
C4_15 0.157(9) 0.105(7) 0.105(7) -0.005(5) 0.064(6) -0.008(6)
F7_15 0.141(11) 0.103(6) 0.103(8) -0.011(5) 0.069(7) -0.021(6)
F8_15 0.214(14) 0.140(9) 0.107(8) 0.008(7) 0.081(9) -0.021(9)
F9_15 0.168(9) 0.097(10) 0.159(14) -0.014(8) 0.046(7) -0.007(7)
O1_14 0.051(5) 0.085(9) 0.081(10) 0.010(7) 0.024(6) -0.007(5)
C1_14 0.059(7) 0.117(8) 0.078(7) 0.009(5) 0.022(5) 0.006(5)
C2_14 0.091(7) 0.153(10) 0.123(9) 0.012(7) 0.042(7) -0.016(7)
F1_14 0.196(14) 0.191(15) 0.111(8) 0.042(8) 0.072(8) 0.002(12)
F2_14 0.072(6) 0.180(13) 0.152(11) 0.023(10) 0.047(6) -0.022(7)
F3_14 0.152(13) 0.157(10) 0.136(12) -0.005(9) 0.076(10) -0.041(8)
C3_14 0.097(8) 0.139(10) 0.081(7) 0.010(6) 0.030(6) 0.029(7)
F4_14 0.119(8) 0.171(11) 0.104(9) 0.050(8) 0.048(7) 0.037(8)
F5_14 0.151(13) 0.190(13) 0.110(12) -0.030(10) 0.010(10) 0.009(10)
F6_14 0.104(9) 0.146(10) 0.099(8) 0.020(7) 0.016(7) 0.039(8)
C4_14 0.086(7) 0.120(8) 0.076(7) 0.010(6) 0.018(5) 0.013(6)
F7_14 0.127(10) 0.116(8) 0.161(12) 0.028(8) 0.049(9) 0.007(7)
F8_14 0.100(7) 0.158(12) 0.102(9) -0.011(9) 0.043(6) 0.008(7)
F9_14 0.077(6) 0.113(8) 0.077(7) 0.005(6) -0.001(5) -0.022(6)
O1_16 0.20(2) 0.129(17) 0.098(11) 0.010(9) 0.020(10) 0.013(14)
C1_16 0.211(13) 0.095(8) 0.099(11) 0.006(7) 0.022(9) 0.022(8)
C2_16 0.247(17) 0.130(11) 0.167(14) 0.045(10) 0.035(12) 0.013(10)
F1_16 0.26(2) 0.094(11) 0.25(2) 0.050(12) 0.065(17) -0.004(12)
F2_16 0.28(3) 0.17(2) 0.178(15) 0.081(12) 0.044(14) 0.046(17)
F3_16 0.250(17) 0.188(19) 0.177(18) 0.076(15) 0.045(14) -0.016(12)
C3_16 0.197(14) 0.096(9) 0.109(11) 0.003(7) 0.040(9) 0.004(8)
F4_16 0.213(18) 0.073(8) 0.108(11) -0.001(8) 0.051(11) 0.030(9)
F5_16 0.196(14) 0.133(13) 0.105(12) -0.024(10) 0.041(10) 0.005(9)
F6_16 0.195(15) 0.049(6) 0.101(11) 0.002(7) 0.053(9) -0.008(8)
C4_16 0.209(13) 0.171(14) 0.098(11) 0.000(10) 0.017(9) 0.035(9)
F7_16 0.195(17) 0.185(15) 0.136(15) 0.007(12) 0.014(12) 0.034(12)
F8_16 0.24(2) 0.20(2) 0.100(11) 0.006(11) 0.001(10) 0.025(15)
F9_16 0.23(2) 0.173(16) 0.083(12) 0.018(11) 0.009(12) 0.061(12)

loop_
_atom_type_symbol
_atom_type_description
_atom_type_scat_dispersion_real
_atom_type_scat_dispersion_imag
_atom_type_scat_source
C C 0.0181 0.0091 'International Tables Vol C Tables 4.2.6.8 and 6.1.1.4'
H H 0.0000 0.0000 'International Tables Vol C Tables 4.2.6.8 and 6.1.1.4'
Al Al 0.2130 0.2455 'International Tables Vol C Tables 4.2.6.8 and 6.1.1.4'
F F 0.0727 0.0534 'International Tables Vol C Tables 4.2.6.8 and 6.1.1.4'
Mg Mg 0.1719 0.1771 'International Tables Vol C Tables 4.2.6.8 and 6.1.1.4'
N N 0.0311 0.0180 'International Tables Vol C Tables 4.2.6.8 and 6.1.1.4'
O O 0.0492 0.0322 'International Tables Vol C Tables 4.2.6.8 and 6.1.1.4'

loop_
_geom_angle_atom_site_label_1
_geom_angle_atom_site_label_2
_geom_angle_atom_site_label_3
_geom_angle
N1 Mg1 C2 24.15(12)
N1 Mg1 C4 76.92(13)
N1 Mg1 C30 160.82(17)
N1 Mg1 C31 140.10(19)
N1 Mg1 C32 110.34(19)
N1 Mg1 C33 96.78(17)
N1 Mg1 C34 106.44(18)
N1 Mg1 C35 135.0(2)
N2 Mg1 N1 100.79(14)
N2 Mg1 C2 77.26(13)
N2 Mg1 C4 24.37(12)
N2 Mg1 C30 98.00(16)
N2 Mg1 C31 110.03(19)
N2 Mg1 C32 138.8(2)
N2 Mg1 C33 162.41(17)
N2 Mg1 C34 139.1(2)
N2 Mg1 C35 109.59(19)
C4 Mg1 C2 53.06(12)
C30 Mg1 C2 175.01(17)
C30 Mg1 C4 122.11(16)
C30 Mg1 C34 55.6(2)
C30 Mg1 C35 31.1(2)
C31 Mg1 C2 149.24(19)
C31 Mg1 C4 128.3(2)
C31 Mg1 C30 31.1(2)
C31 Mg1 C33 54.8(2)
C31 Mg1 C34 65.0(2)
C31 Mg1 C35 55.6(2)
C32 Mg1 C2 127.51(18)
C32 Mg1 C4 148.2(2)
C32 Mg1 C30 55.4(2)
C32 Mg1 C31 31.3(2)
C32 Mg1 C33 30.4(2)
C32 Mg1 C34 55.2(3)
C32 Mg1 C35 65.3(2)
C33 Mg1 C2 120.30(16)
C33 Mg1 C4 172.45(18)
C33 Mg1 C30 64.42(19)
C33 Mg1 C34 31.0(2)
C33 Mg1 C35 55.7(2)
C34 Mg1 C2 129.19(17)
C34 Mg1 C4 154.7(2)
C34 Mg1 C35 31.9(2)
C35 Mg1 C2 152.10(19)
C35 Mg1 C4 131.78(18)
C2 N1 Mg1 118.5(2)
C2 N1 C6 119.5(3)
C6 N1 Mg1 121.6(2)
C4 N2 Mg1 118.1(3)
C4 N2 C18 119.5(3)
C18 N2 Mg1 121.8(3)
H1A C1 H1B 109.5
H1A C1 H1C 109.5
H1B C1 H1C 109.5
C2 C1 H1A 109.5
C2 C1 H1B 109.5
C2 C1 H1C 109.5
N1 C2 Mg1 37.35(17)
N1 C2 C1 120.3(4)
N1 C2 C3 124.1(3)
C1 C2 Mg1 157.4(3)
C3 C2 Mg1 86.9(2)
C3 C2 C1 115.5(3)
C2 C3 H3 114.3
C2 C3 C4 131.4(3)
C4 C3 H3 114.3
N2 C4 Mg1 37.55(17)
N2 C4 C3 124.9(3)
N2 C4 C5 119.6(4)
C3 C4 Mg1 87.4(2)
C3 C4 C5 115.5(4)
C5 C4 Mg1 157.2(3)
C4 C5 H5A 109.5
C4 C5 H5B 109.5
C4 C5 H5C 109.5
H5A C5 H5B 109.5
H5A C5 H5C 109.5
H5B C5 H5C 109.5
C7 C6 N1 121.5(3)
C7 C6 C11 120.8(4)
C11 C6 N1 117.5(3)
C6 C7 C12 123.0(3)
C8 C7 C6 118.4(4)
C8 C7 C12 118.6(4)
C7 C8 H8 119.1
C9 C8 C7 121.8(4)
C9 C8 H8 119.1
C8 C9 H9 120.2
C8 C9 C10 119.7(4)
C10 C9 H9 120.2
C9 C10 H10 119.2
C9 C10 C11 121.6(4)
C11 C10 H10 119.2
C6 C11 C15 121.2(4)
C10 C11 C6 117.5(4)
C10 C11 C15 121.3(4)
C7 C12 H12 108.2
C7 C12 C13 111.5(4)
C7 C12 C14 111.9(4)
C13 C12 H12 108.2
C13 C12 C14 108.6(4)
C14 C12 H12 108.2
C12 C13 H13A 109.5
C12 C13 H13B 109.5
C12 C13 H13C 109.5
H13A C13 H13B 109.5
H13A C13 H13C 109.5
H13B C13 H13C 109.5
C12 C14 H14A 109.5
C12 C14 H14B 109.5
C12 C14 H14C 109.5
H14A C14 H14B 109.5
H14A C14 H14C 109.5
H14B C14 H14C 109.5
C11 C15 H15 107.7
C11 C15 C16 111.4(4)
C11 C15 C17 113.7(4)
C16 C15 H15 107.7
C17 C15 H15 107.7
C17 C15 C16 108.5(4)
C15 C16 H16A 109.5
C15 C16 H16B 109.5
C15 C16 H16C 109.5
H16A C16 H16B 109.5
H16A C16 H16C 109.5
H16B C16 H16C 109.5
C15 C17 H17A 109.5
C15 C17 H17B 109.5
C15 C17 H17C 109.5
H17A C17 H17B 109.5
H17A C17 H17C 109.5
H17B C17 H17C 109.5
C19 C18 N2 120.6(4)
C19 C18 C23 120.3(4)
C23 C18 N2 119.0(3)
C18 C19 C20 118.2(4)
C18 C19 C27 122.3(4)
C20 C19 C27 119.5(4)
C19 C20 H20 119.3
C21 C20 C19 121.3(4)
C21 C20 H20 119.3
C20 C21 H21 120.4
C22 C21 C20 119.3(4)
C22 C21 H21 120.4
C21 C22 H22 118.8
C21 C22 C23 122.4(5)
C23 C22 H22 118.8
C18 C23 C24 122.0(4)
C22 C23 C18 118.6(4)
C22 C23 C24 119.4(4)
C23 C24 H24 108.4
C23 C24 C26 109.4(5)
C25 C24 C23 112.4(5)
C25 C24 H24 108.4
C25 C24 C26 109.8(5)
C26 C24 H24 108.4
C24 C25 H25A 109.5
C24 C25 H25B 109.5
C24 C25 H25C 109.5
H25A C25 H25B 109.5
H25A C25 H25C 109.5
H25B C25 H25C 109.5
C24 C26 H26A 109.5
C24 C26 H26B 109.5
C24 C26 H26C 109.5
H26A C26 H26B 109.5
H26A C26 H26C 109.5
H26B C26 H26C 109.5
C19 C27 H27 108.2
C19 C27 C28 111.2(4)
C19 C27 C29 112.3(5)
C28 C27 H27 108.2
C28 C27 C29 108.8(5)
C29 C27 H27 108.2
C27 C28 H28A 109.5
C27 C28 H28B 109.5
C27 C28 H28C 109.5
H28A C28 H28B 109.5
H28A C28 H28C 109.5
H28B C28 H28C 109.5
C27 C29 H29A 109.5
C27 C29 H29B 109.5
C27 C29 H29C 109.5
H29A C29 H29B 109.5
H29A C29 H29C 109.5
H29B C29 H29C 109.5
Mg1 C30 H30 123.4
C31 C30 Mg1 72.8(3)
C31 C30 H30 119.7
C31 C30 C35 120.7(6)
C35 C30 Mg1 75.6(3)
C35 C30 H30 119.7
Mg1 C31 H31 122.2
C30 C31 Mg1 76.1(3)
C30 C31 H31 120.0
C32 C31 Mg1 73.0(3)
C32 C31 C30 120.0(8)
C32 C31 H31 120.0
Mg1 C32 H32 119.0
C31 C32 Mg1 75.7(3)
C31 C32 H32 119.4
C33 C32 Mg1 76.7(4)
C33 C32 C31 121.2(7)
C33 C32 H32 119.4
Mg1 C33 H33 123.3
C32 C33 Mg1 72.8(3)
C32 C33 H33 119.2
C32 C33 C34 121.6(6)
C34 C33 Mg1 76.1(3)
C34 C33 H33 119.2
Mg1 C34 H34 123.2
C33 C34 Mg1 72.9(3)
C33 C34 H34 120.6
C33 C34 C35 118.7(7)
C35 C34 Mg1 74.7(3)
C35 C34 H34 120.6
Mg1 C35 H35 123.6
C30 C35 Mg1 73.3(3)
C30 C35 C34 117.7(6)
C30 C35 H35 121.2
C34 C35 Mg1 73.4(3)
C34 C35 H35 121.2
N3 Mg2 N4 98.05(14)
N3 Mg2 C65 98.28(17)
N3 Mg2 C66 112.8(2)
N3 Mg2 C67 140.5(3)
N3 Mg2 C68 160.7(2)
N3 Mg2 C69 133.0(3)
N3 Mg2 C70 104.69(19)
N4 Mg2 C65 163.52(18)
N4 Mg2 C66 137.9(2)
N4 Mg2 C67 112.1(3)
N4 Mg2 C68 101.0(2)
N4 Mg2 C69 113.4(2)
N4 Mg2 C70 144.4(2)
C66 Mg2 C65 29.8(2)
C67 Mg2 C65 52.4(3)
C67 Mg2 C66 28.9(2)
C67 Mg2 C70 64.4(3)
C68 Mg2 C65 62.8(2)
C68 Mg2 C66 52.8(3)
C68 Mg2 C67 29.9(3)
C68 Mg2 C70 57.2(2)
C69 Mg2 C65 55.3(2)
C69 Mg2 C66 65.0(3)
C69 Mg2 C67 56.6(3)
C69 Mg2 C68 33.5(3)
C69 Mg2 C70 32.9(3)
C70 Mg2 C65 29.9(2)
C70 Mg2 C66 54.2(3)
C36 N3 Mg2 119.7(3)
C36 N3 C41 120.1(3)
C41 N3 Mg2 120.2(2)
C38 N4 Mg2 120.0(3)
C38 N4 C53 119.7(4)
C53 N4 Mg2 120.2(3)
N3 C36 C37 124.3(4)
N3 C36 C39 120.4(4)
C37 C36 C39 115.2(4)
C36 C37 H37 114.8
C38 C37 C36 130.4(4)
C38 C37 H37 114.8
N4 C38 C37 123.8(4)
N4 C38 C40 120.3(4)
C37 C38 C40 115.9(4)
C36 C39 H39A 109.5
C36 C39 H39B 109.5
C36 C39 H39C 109.5
H39A C39 H39B 109.5
H39A C39 H39C 109.5
H39B C39 H39C 109.5
C38 C40 H40A 109.5
C38 C40 H40B 109.5
C38 C40 H40C 109.5
H40A C40 H40B 109.5
H40A C40 H40C 109.5
H40B C40 H40C 109.5
C42 C41 N3 119.1(4)
C42 C41 C46 120.3(4)
C46 C41 N3 120.5(4)
C41 C42 C47 120.3(4)
C43 C42 C41 118.8(4)
C43 C42 C47 120.9(4)
C42 C43 H43 119.2
C44 C43 C42 121.7(5)
C44 C43 H43 119.2
C43 C44 H44 119.7
C45 C44 C43 120.6(5)
C45 C44 H44 119.7
C44 C45 H45 119.5
C44 C45 C46 121.0(5)
C46 C45 H45 119.5
C41 C46 C50 122.7(4)
C45 C46 C41 117.6(4)
C45 C46 C50 119.7(4)
C42 C47 H47 106.8
C48 C47 C42 113.1(5)
C48 C47 H47 106.8
C48 C47 C49 111.3(5)
C49 C47 C42 111.6(5)
C49 C47 H47 106.8
C47 C48 H48A 109.5
C47 C48 H48B 109.5
C47 C48 H48C 109.5
H48A C48 H48B 109.5
H48A C48 H48C 109.5
H48B C48 H48C 109.5
C47 C49 H49A 109.5
C47 C49 H49B 109.5
C47 C49 H49C 109.5
H49A C49 H49B 109.5
H49A C49 H49C 109.5
H49B C49 H49C 109.5
C46 C50 H50 108.0
C46 C50 C51 112.3(5)
C46 C50 C52 112.3(4)
C51 C50 H50 108.0
C51 C50 C52 108.0(4)
C52 C50 H50 108.0
C50 C51 H51A 109.5
C50 C51 H51B 109.5
C50 C51 H51C 109.5
H51A C51 H51B 109.5
H51A C51 H51C 109.5
H51B C51 H51C 109.5
C50 C52 H52A 109.5
C50 C52 H52B 109.5
C50 C52 H52C 109.5
H52A C52 H52B 109.5
H52A C52 H52C 109.5
H52B C52 H52C 109.5
C54 C53 N4 118.1(4)
C54 C53 C58 122.2(5)
C58 C53 N4 119.5(4)
C53 C54 C55 116.8(6)
C53 C54 C62 122.3(5)
C55 C54 C62 120.9(6)
C54 C55 H55 119.6
C54 C55 C56 120.9(6)
C56 C55 H55 119.6
C55 C56 H56 119.8
C57 C56 C55 120.5(6)
C57 C56 H56 119.8
C56 C57 H57 118.9
C56 C57 C58 122.3(6)
C58 C57 H57 118.9
C53 C58 C59 122.6(4)
C57 C58 C53 117.3(6)
C57 C58 C59 120.0(5)
C58 C59 H59 108.2
C58 C59 C60 111.5(7)
C60 C59 H59 108.2
C61 C59 C58 112.7(5)
C61 C59 H59 108.2
C61 C59 C60 107.8(7)
C59 C60 H60A 109.5
C59 C60 H60B 109.5
C59 C60 H60C 109.5
H60A C60 H60B 109.5
H60A C60 H60C 109.5
H60B C60 H60C 109.5
C59 C61 H61A 109.5
C59 C61 H61B 109.5
C59 C61 H61C 109.5
H61A C61 H61B 109.5
H61A C61 H61C 109.5
H61B C61 H61C 109.5
C54 C62 H62 107.1
C63 C62 C54 113.5(6)
C63 C62 H62 107.1
C63 C62 C64 109.1(6)
C64 C62 C54 112.6(6)
C64 C62 H62 107.1
C62 C63 H63A 109.5
C62 C63 H63B 109.5
C62 C63 H63C 109.5
H63A C63 H63B 109.5
H63A C63 H63C 109.5
H63B C63 H63C 109.5
C62 C64 H64A 109.5
C62 C64 H64B 109.5
C62 C64 H64C 109.5
H64A C64 H64B 109.5
H64A C64 H64C 109.5
H64B C64 H64C 109.5
Mg2 C65 H65 126.0
C66 C65 Mg2 74.3(4)
C66 C65 H65 118.5
C70 C65 Mg2 73.1(3)
C70 C65 H65 118.5
C70 C65 C66 123.1(7)
Mg2 C66 H66 122.7
C65 C66 Mg2 75.9(4)
C65 C66 H66 119.8
C67 C66 Mg2 73.0(4)
C67 C66 C65 120.5(9)
C67 C66 H66 119.8
Mg2 C67 H67 120.8
C66 C67 Mg2 78.1(4)
C66 C67 H67 118.6
C66 C67 C68 122.8(9)
C68 C67 Mg2 73.5(4)
C68 C67 H67 118.6
Mg2 C68 H68 121.9
C67 C68 Mg2 76.6(4)
C67 C68 H68 119.5
C67 C68 C69 120.9(8)
C69 C68 Mg2 73.2(3)
C69 C68 H68 119.5
Mg2 C69 H69 119.3
C68 C69 Mg2 73.3(4)
C68 C69 H69 122.6
C70 C69 Mg2 76.1(3)
C70 C69 C68 114.8(7)
C70 C69 H69 122.6
Mg2 C70 H70 122.2
C65 C70 Mg2 77.0(3)
C65 C70 C69 117.8(7)
C65 C70 H70 121.1
C69 C70 Mg2 71.0(3)
C69 C70 H70 121.1
C3_1 Al1 C3_2 111.8(4)
C3_1 Al1 C3_3 113.4(3)
C3_1 Al1 C3_4 107.1(4)
C3_3 Al1 C3_2 105.9(4)
C3_4 Al1 C3_2 113.2(4)
C3_4 Al1 C3_3 105.4(4)
O1_11 Al1 O1_10 108.2(11)
O1_11 Al1 O1_15 107.2(8)
O1_15 Al1 O1_10 112.0(8)
O1_16 Al1 O1_10 101.3(16)
O1_16 Al1 O1_11 120.5(14)
O1_16 Al1 O1_15 107.6(14)
O1_6 Al2 C3_5 119.1(6)
O1_6 Al2 O1_7 108.2(4)
O1_7 Al2 C3_5 106.3(4)
O1_8 Al2 C3_5 105.0(4)
O1_8 Al2 O1_6 110.5(5)
O1_8 Al2 O1_7 107.2(4)
O1_9 Al2 O1_12 109.6(7)
O1_9 Al2 O1_13 98.5(8)
O1_9 Al2 O1_14 105.9(7)
O1_13 Al2 O1_12 100.7(6)
O1_14 Al2 O1_12 124.9(8)
O1_14 Al2 O1_13 114.0(8)
C2_1 C3_1 Al1 155.5(6)
C3_1 C2_1 C4_1 107.1(6)
C3_1 C2_1 F8_1 104.9(7)
C3_1 C2_1 O1_1 112.1(8)
F8_1 C2_1 C4_1 109.2(7)
O1_1 C2_1 C4_1 112.0(8)
O1_1 C2_1 F8_1 111.2(8)
F3_1 C4_1 C2_1 113.8(7)
F4_1 C4_1 F3_1 105.9(6)
F4_1 C4_1 C2_1 111.3(6)
F5_1 C4_1 F3_1 106.3(7)
F5_1 C4_1 F4_1 106.4(7)
F5_1 C4_1 C2_1 112.7(6)
F1_1 F8_1 F2_1 107.8(10)
F1_1 F8_1 F9_1 107.1(8)
F1_1 F8_1 C2_1 115.2(8)
F2_1 F8_1 C2_1 108.9(8)
F9_1 F8_1 F2_1 104.3(8)
F9_1 F8_1 C2_1 112.9(9)
C1_1 O1_1 F6_1 103.9(12)
C1_1 O1_1 F7_1 107.1(10)
C1_1 O1_1 C2_1 114.3(11)
F6_1 O1_1 C2_1 109.3(8)
F7_1 O1_1 F6_1 108.8(11)
F7_1 O1_1 C2_1 112.9(11)
C2_2 C3_2 Al1 149.0(9)
C3_2 C2_2 C4_2 110.6(11)
C3_2 C2_2 F8_2 117.2(12)
C3_2 C2_2 O1_2 105.4(11)
F8_2 C2_2 C4_2 108.8(13)
F8_2 C2_2 O1_2 108.4(13)
O1_2 C2_2 C4_2 105.8(11)
F3_2 C4_2 F4_2 113.9(11)
F3_2 C4_2 F5_2 115.9(11)
F3_2 C4_2 C2_2 108.9(9)
F4_2 C4_2 C2_2 98.0(9)
F5_2 C4_2 F4_2 104.9(10)
F5_2 C4_2 C2_2 113.8(11)
F1_2 F8_2 F2_2 99.9(15)
F1_2 F8_2 F9_2 104.1(18)
F1_2 F8_2 C2_2 119.5(15)
F2_2 F8_2 F9_2 110.1(16)
F2_2 F8_2 C2_2 118.5(18)
C2_2 F8_2 F9_2 104.0(14)
C1_2 O1_2 F6_2 113.1(16)
C1_2 O1_2 F7_2 112.2(15)
C1_2 O1_2 C2_2 114.5(12)
F6_2 O1_2 F7_2 103.5(13)
F6_2 O1_2 C2_2 101.7(13)
F7_2 O1_2 C2_2 111.0(14)
C2_3 C3_3 Al1 150.3(6)
C3_3 C2_3 C4_3 111.4(7)
C3_3 C2_3 F8_3 112.4(6)
C3_3 C2_3 O1_3 108.4(7)
F8_3 C2_3 C4_3 108.2(8)
O1_3 C2_3 C4_3 108.3(7)
O1_3 C2_3 F8_3 108.0(7)
F1_3 C4_3 C2_3 110.7(8)
F2_3 C4_3 F1_3 111.1(10)
F2_3 C4_3 C2_3 109.2(9)
F9_3 C4_3 F1_3 109.8(10)
F9_3 C4_3 F2_3 107.8(10)
F9_3 C4_3 C2_3 108.1(9)
C1_3 F8_3 F7_3 105.6(10)
C1_3 F8_3 C2_3 112.7(8)
F4_3 F8_3 C1_3 108.0(10)
F4_3 F8_3 F7_3 107.5(9)
F4_3 F8_3 C2_3 115.6(10)
F7_3 F8_3 C2_3 106.9(7)
F3_3 O1_3 F6_3 102.1(8)
F3_3 O1_3 C2_3 112.3(8)
F5_3 O1_3 F3_3 106.2(9)
F5_3 O1_3 F6_3 111.3(8)
F5_3 O1_3 C2_3 112.5(8)
F6_3 O1_3 C2_3 111.8(8)
C2_4 C3_4 Al1 151.0(8)
C3_4 C2_4 C4_4 111.9(9)
C3_4 C2_4 F8_4 107.1(8)
C3_4 C2_4 O1_4 114.4(8)
C4_4 C2_4 F8_4 109.7(10)
C4_4 C2_4 O1_4 109.5(9)
F8_4 C2_4 O1_4 104.0(8)
F4_4 C4_4 F5_4 107.7(13)
F4_4 C4_4 F6_4 112.4(12)
F4_4 C4_4 C2_4 110.1(11)
F5_4 C4_4 C2_4 107.8(10)
F6_4 C4_4 F5_4 102.6(12)
F6_4 C4_4 C2_4 115.6(11)
F1_4 F8_4 F2_4 113.8(10)
F1_4 F8_4 F3_4 106.5(9)
F1_4 F8_4 C2_4 115.1(9)
F2_4 F8_4 F3_4 100.2(9)
F2_4 F8_4 C2_4 112.1(8)
F3_4 F8_4 C2_4 107.7(9)
C1_4 O1_4 F7_4 109.5(8)
C1_4 O1_4 F9_4 109.4(8)
C1_4 O1_4 C2_4 113.3(8)
F7_4 O1_4 F9_4 105.6(8)
F7_4 O1_4 C2_4 110.6(8)
F9_4 O1_4 C2_4 108.2(7)
C2_5 C3_5 Al2 151.1(9)
C3_5 C2_5 C4_5 114.4(13)
C3_5 C2_5 F8_5 104.7(14)
C3_5 C2_5 O1_5 108.5(11)
C4_5 C2_5 F8_5 107.0(13)
C4_5 C2_5 O1_5 111.2(14)
O1_5 C2_5 F8_5 110.9(13)
F4_5 C4_5 F5_5 103.8(14)
F4_5 C4_5 C2_5 112.1(13)
F5_5 C4_5 C2_5 112.8(14)
F6_5 C4_5 F4_5 110.2(13)
F6_5 C4_5 F5_5 99.4(14)
F6_5 C4_5 C2_5 117.1(14)
F1_5 F8_5 F3_5 116.6(19)
F1_5 F8_5 C2_5 105.8(14)
F2_5 F8_5 F1_5 114(2)
F2_5 F8_5 F3_5 107.6(15)
F2_5 F8_5 C2_5 111.7(16)
F3_5 F8_5 C2_5 100.8(16)
C1_5 O1_5 F7_5 101.7(12)
C1_5 O1_5 C2_5 112.0(14)
F7_5 O1_5 C2_5 110.9(12)
F9_5 O1_5 C1_5 109.1(12)
F9_5 O1_5 F7_5 110.4(15)
F9_5 O1_5 C2_5 112.1(12)
C3_6 O1_6 Al2 149.4(8)
F4_6 C2_6 F5_6 104.4(9)
F4_6 C2_6 F6_6 107.7(10)
F4_6 C2_6 C3_6 115.4(10)
F5_6 C2_6 C3_6 109.9(10)
F6_6 C2_6 F5_6 105.4(10)
F6_6 C2_6 C3_6 113.2(9)
O1_6 C3_6 C2_6 106.7(9)
O1_6 C3_6 C4_6 108.6(10)
O1_6 C3_6 F8_6 115.9(12)
C2_6 C3_6 C4_6 105.5(10)
C2_6 C3_6 F8_6 112.1(10)
F8_6 C3_6 C4_6 107.5(10)
F1_6 C4_6 F2_6 107.3(10)
F1_6 C4_6 C3_6 110.7(10)
F2_6 C4_6 C3_6 108.7(11)
F3_6 C4_6 F1_6 107.7(11)
F3_6 C4_6 F2_6 109.4(11)
F3_6 C4_6 C3_6 112.8(10)
C1_6 F8_6 C3_6 107.2(12)
F7_6 F8_6 C1_6 104.7(12)
F7_6 F8_6 C3_6 109.4(12)
F9_6 F8_6 C1_6 113.5(12)
F9_6 F8_6 F7_6 108.3(12)
F9_6 F8_6 C3_6 113.4(12)
C1_7 O1_7 Al2 154.3(5)
O1_7 C1_7 C2_7 111.8(7)
O1_7 C1_7 C3_7 108.7(6)
O1_7 C1_7 C4_7 111.5(8)
C2_7 C1_7 C3_7 106.7(7)
C2_7 C1_7 C4_7 110.0(8)
C4_7 C1_7 C3_7 108.0(8)
F1_7 C2_7 C1_7 106.2(8)
F2_7 C2_7 F1_7 104.1(10)
F2_7 C2_7 F3_7 110.4(10)
F2_7 C2_7 C1_7 113.4(8)
F3_7 C2_7 F1_7 101.5(9)
F3_7 C2_7 C1_7 119.3(8)
F4_7 C3_7 C1_7 110.3(9)
F5_7 C3_7 F4_7 110.3(11)
F5_7 C3_7 C1_7 111.9(9)
F6_7 C3_7 F4_7 96.8(11)
F6_7 C3_7 F5_7 110.1(9)
F6_7 C3_7 C1_7 116.5(8)
F7_7 C4_7 F8_7 102.1(12)
F7_7 C4_7 C1_7 115.4(12)
F8_7 C4_7 C1_7 107.8(9)
F9_7 C4_7 F7_7 107.9(13)
F9_7 C4_7 F8_7 104.1(11)
F9_7 C4_7 C1_7 117.9(10)
C1_8 O1_8 Al2 157.5(5)
O1_8 C1_8 C2_8 113.2(6)
O1_8 C1_8 C3_8 106.9(5)
O1_8 C1_8 C4_8 104.3(5)
C3_8 C1_8 C2_8 110.4(5)
C4_8 C1_8 C2_8 110.2(5)
C4_8 C1_8 C3_8 111.7(5)
F1_8 C2_8 C1_8 107.9(6)
F2_8 C2_8 F1_8 101.6(6)
F2_8 C2_8 C1_8 111.4(5)
F3_8 C2_8 F1_8 106.6(7)
F3_8 C2_8 F2_8 112.7(6)
F3_8 C2_8 C1_8 115.4(7)
F4_8 C3_8 C1_8 111.7(5)
F5_8 C3_8 F4_8 107.5(5)
F5_8 C3_8 F6_8 98.8(6)
F5_8 C3_8 C1_8 117.3(6)
F6_8 C3_8 F4_8 107.2(6)
F6_8 C3_8 C1_8 113.3(5)
F7_8 C4_8 F9_8 108.4(6)
F7_8 C4_8 C1_8 114.0(6)
F8_8 C4_8 F7_8 102.6(5)
F8_8 C4_8 F9_8 104.3(6)
F8_8 C4_8 C1_8 116.3(6)
F9_8 C4_8 C1_8 110.3(5)
C1_9 O1_9 Al2 164.3(14)
O1_9 C1_9 C2_9 106.0(14)
O1_9 C1_9 C3_9 108.6(13)
O1_9 C1_9 C4_9 116.2(14)
C3_9 C1_9 C2_9 108.2(12)
C3_9 C1_9 C4_9 107.5(12)
C4_9 C1_9 C2_9 110.1(12)
F1_9 C2_9 C1_9 105.9(12)
F1_9 C2_9 F3_9 116.9(14)
F2_9 C2_9 C1_9 111.5(12)
F2_9 C2_9 F1_9 107.1(12)
F2_9 C2_9 F3_9 101.0(12)
F3_9 C2_9 C1_9 114.3(14)
F4_9 C3_9 C1_9 112.7(11)
F4_9 C3_9 F5_9 106.6(12)
F4_9 C3_9 F6_9 104.0(11)
F5_9 C3_9 C1_9 113.6(13)
F5_9 C3_9 F6_9 106.2(13)
F6_9 C3_9 C1_9 113.0(13)
F7_9 C4_9 C1_9 111.0(13)
F7_9 C4_9 F8_9 105.0(13)
F7_9 C4_9 F9_9 107.1(13)
F8_9 C4_9 C1_9 110.1(13)
F9_9 C4_9 C1_9 109.7(12)
F9_9 C4_9 F8_9 113.8(15)
C1_10 O1_10 Al1 156.0(15)
O1_10 C1_10 C2_10 109.9(16)
O1_10 C1_10 C3_10 112.1(17)
O1_10 C1_10 C4_10 105.9(17)
C2_10 C1_10 C3_10 110.2(15)
C2_10 C1_10 C4_10 110.8(16)
C4_10 C1_10 C3_10 107.8(16)
F1_10 C2_10 C1_10 117.2(19)
F2_10 C2_10 C1_10 106.9(17)
F2_10 C2_10 F1_10 108.7(18)
F2_10 C2_10 F3_10 112.5(19)
F3_10 C2_10 C1_10 109.9(19)
F3_10 C2_10 F1_10 101.9(17)
F4_10 C3_10 C1_10 106.6(17)
F5_10 C3_10 C1_10 105(2)
F5_10 C3_10 F4_10 116(2)
F6_10 C3_10 C1_10 111(2)
F6_10 C3_10 F4_10 107.2(17)
F6_10 C3_10 F5_10 110.6(19)
F7_10 C4_10 C1_10 108.2(19)
F8_10 C4_10 C1_10 111.1(19)
F8_10 C4_10 F7_10 114.6(19)
F8_10 C4_10 F9_10 107.1(17)
F9_10 C4_10 C1_10 107.8(17)
F9_10 C4_10 F7_10 107.8(18)
C1_11 O1_11 Al1 156.1(13)
O1_11 C1_11 C2_11 107.1(15)
O1_11 C1_11 C3_11 107.4(14)
O1_11 C1_11 C4_11 112.8(14)
C2_11 C1_11 C3_11 110.8(13)
C4_11 C1_11 C2_11 106.6(13)
C4_11 C1_11 C3_11 112.1(13)
F1_11 C2_11 C1_11 107.2(13)
F2_11 C2_11 C1_11 106.6(15)
F2_11 C2_11 F1_11 113.5(14)
F3_11 C2_11 C1_11 109.2(15)
F3_11 C2_11 F1_11 114.9(15)
F3_11 C2_11 F2_11 105.2(14)
F4_11 C3_11 C1_11 106.5(12)
F5_11 C3_11 C1_11 100.6(13)
F5_11 C3_11 F4_11 118.7(16)
F6_11 C3_11 C1_11 110.7(15)
F6_11 C3_11 F4_11 103.4(13)
F6_11 C3_11 F5_11 116.6(17)
F7_11 C4_11 C1_11 106.5(12)
F7_11 C4_11 F9_11 113.6(14)
F8_11 C4_11 C1_11 111.4(15)
F8_11 C4_11 F7_11 111.7(15)
F8_11 C4_11 F9_11 103.5(13)
F9_11 C4_11 C1_11 110.3(13)
C1_12 O1_12 Al2 152.2(12)
O1_12 C1_12 C2_12 111.5(14)
O1_12 C1_12 C3_12 112.1(14)
O1_12 C1_12 C4_12 115.6(15)
C2_12 C1_12 C4_12 99.0(13)
C3_12 C1_12 C2_12 111.8(14)
C3_12 C1_12 C4_12 106.0(14)
F1_12 C2_12 C1_12 105.3(12)
F2_12 C2_12 C1_12 111.4(14)
F2_12 C2_12 F1_12 104.6(13)
F3_12 C2_12 C1_12 110.5(14)
F3_12 C2_12 F1_12 118.6(14)
F3_12 C2_12 F2_12 106.3(13)
F4_12 C3_12 C1_12 110.0(14)
F4_12 C3_12 F5_12 111.3(13)
F4_12 C3_12 F6_12 100.1(12)
F5_12 C3_12 C1_12 108.6(16)
F6_12 C3_12 C1_12 106.4(15)
F6_12 C3_12 F5_12 119.9(16)
F7_12 C4_12 C1_12 108.5(16)
F7_12 C4_12 F8_12 117.8(16)
F8_12 C4_12 C1_12 103.0(14)
F9_12 C4_12 C1_12 102.5(14)
F9_12 C4_12 F7_12 120.6(17)
F9_12 C4_12 F8_12 102.0(13)
C1_13 O1_13 Al2 155.8(11)
O1_13 C1_13 C2_13 112.2(13)
O1_13 C1_13 C3_13 109.8(12)
O1_13 C1_13 C4_13 110.6(12)
C2_13 C1_13 C3_13 107.1(12)
C4_13 C1_13 C2_13 106.1(12)
C4_13 C1_13 C3_13 111.0(13)
F1_13 C2_13 C1_13 110.4(12)
F2_13 C2_13 C1_13 112.6(12)
F2_13 C2_13 F1_13 110.6(11)
F2_13 C2_13 F3_13 105.5(11)
F3_13 C2_13 C1_13 108.0(11)
F3_13 C2_13 F1_13 109.6(12)
F4_13 C3_13 C1_13 108.8(12)
F5_13 C3_13 C1_13 105.0(13)
F5_13 C3_13 F4_13 115.0(14)
F6_13 C3_13 C1_13 114.2(13)
F6_13 C3_13 F4_13 105.6(12)
F6_13 C3_13 F5_13 108.5(13)
F7_13 C4_13 C1_13 111.9(11)
F7_13 C4_13 F8_13 107.4(12)
F7_13 C4_13 F9_13 103.6(12)
F8_13 C4_13 C1_13 113.1(11)
F9_13 C4_13 C1_13 117.3(12)
F9_13 C4_13 F8_13 102.4(11)
C1_15 O1_15 Al1 157.7(16)
O1_15 C1_15 C2_15 119.5(14)
O1_15 C1_15 C3_15 105.4(14)
O1_15 C1_15 C4_15 103.2(13)
C2_15 C1_15 C3_15 103.1(13)
C2_15 C1_15 C4_15 111.5(13)
C4_15 C1_15 C3_15 114.5(14)
F1_15 C2_15 C1_15 109.2(15)
F1_15 C2_15 F2_15 103.9(15)
F2_15 C2_15 C1_15 107.5(14)
F3_15 C2_15 C1_15 125.6(14)
F3_15 C2_15 F1_15 105.8(15)
F3_15 C2_15 F2_15 102.7(12)
F4_15 C3_15 C1_15 103.9(17)
F4_15 C3_15 F5_15 116.4(18)
F5_15 C3_15 C1_15 110.1(15)
F6_15 C3_15 C1_15 112.5(17)
F6_15 C3_15 F4_15 112.4(17)
F6_15 C3_15 F5_15 101.9(15)
F7_15 C4_15 C1_15 105.0(13)
F7_15 C4_15 F9_15 120.9(15)
F8_15 C4_15 C1_15 106.6(14)
F8_15 C4_15 F7_15 108.2(13)
F8_15 C4_15 F9_15 105.6(14)
F9_15 C4_15 C1_15 109.8(15)
C1_14 O1_14 Al2 157.5(13)
O1_14 C1_14 C2_14 109.8(14)
O1_14 C1_14 C3_14 112.8(14)
O1_14 C1_14 C4_14 105.2(14)
C2_14 C1_14 C3_14 109.7(13)
C2_14 C1_14 C4_14 108.3(13)
C3_14 C1_14 C4_14 110.9(13)
F1_14 C2_14 C1_14 102.0(13)
F2_14 C2_14 C1_14 110.9(14)
F2_14 C2_14 F1_14 113.6(15)
F2_14 C2_14 F3_14 109.8(16)
F3_14 C2_14 C1_14 105.8(15)
F3_14 C2_14 F1_14 114.3(16)
F4_14 C3_14 C1_14 107.9(14)
F4_14 C3_14 F5_14 117.7(16)
F4_14 C3_14 F6_14 105.5(14)
F5_14 C3_14 C1_14 103.5(15)
F6_14 C3_14 C1_14 112.5(14)
F6_14 C3_14 F5_14 109.9(16)
F7_14 C4_14 C1_14 111.3(14)
F8_14 C4_14 C1_14 110.4(14)
F8_14 C4_14 F7_14 108.7(14)
F9_14 C4_14 C1_14 106.4(15)
F9_14 C4_14 F7_14 105.7(13)
F9_14 C4_14 F8_14 114.3(15)
C1_16 O1_16 Al1 167(3)
O1_16 C1_16 C2_16 106.6(18)
O1_16 C1_16 C3_16 110.4(18)
O1_16 C1_16 C4_16 105.6(18)
C2_16 C1_16 C4_16 112.4(17)
C3_16 C1_16 C2_16 115.8(17)
C3_16 C1_16 C4_16 105.7(15)
F1_16 C2_16 C1_16 102.2(19)
F1_16 C2_16 F3_16 107(2)
F2_16 C2_16 C1_16 125(2)
F2_16 C2_16 F1_16 103.2(19)
F2_16 C2_16 F3_16 104.9(19)
F3_16 C2_16 C1_16 113(2)
F4_16 C3_16 C1_16 107.4(17)
F5_16 C3_16 C1_16 117.1(17)
F5_16 C3_16 F4_16 99.4(16)
F5_16 C3_16 F6_16 111.2(18)
F6_16 C3_16 C1_16 115.9(18)
F6_16 C3_16 F4_16 103.3(16)
F7_16 C4_16 C1_16 111(2)
F8_16 C4_16 C1_16 109(2)
F8_16 C4_16 F7_16 105.1(19)
F9_16 C4_16 C1_16 106(2)
F9_16 C4_16 F7_16 111(2)
F9_16 C4_16 F8_16 113(2)

loop_
_geom_bond_atom_site_label_1
_geom_bond_atom_site_label_2
_geom_bond_distance
Mg1 N1 1.981(3)
Mg1 N2 1.971(3)
Mg1 C2 2.869(4)
Mg1 C4 2.853(4)
Mg1 C30 2.582(5)
Mg1 C31 2.541(5)
Mg1 C32 2.507(6)
Mg1 C33 2.554(5)
Mg1 C34 2.593(6)
Mg1 C35 2.611(6)
N1 C2 1.336(5)
N1 C6 1.439(5)
N2 C4 1.334(5)
N2 C18 1.433(5)
C1 H1A 0.9800
C1 H1B 0.9800
C1 H1C 0.9800
C1 C2 1.500(5)
C2 C3 1.397(6)
C3 H3 0.9500
C3 C4 1.407(6)
C4 C5 1.508(6)
C5 H5A 0.9800
C5 H5B 0.9800
C5 H5C 0.9800
C6 C7 1.403(6)
C6 C11 1.414(6)
C7 C8 1.394(6)
C7 C12 1.509(6)
C8 H8 0.9500
C8 C9 1.364(7)
C9 H9 0.9500
C9 C10 1.380(7)
C10 H10 0.9500
C10 C11 1.404(6)
C11 C15 1.509(6)
C12 H12 1.0000
C12 C13 1.534(7)
C12 C14 1.542(8)
C13 H13A 0.9800
C13 H13B 0.9800
C13 H13C 0.9800
C14 H14A 0.9800
C14 H14B 0.9800
C14 H14C 0.9800
C15 H15 1.0000
C15 C16 1.534(7)
C15 C17 1.517(6)
C16 H16A 0.9800
C16 H16B 0.9800
C16 H16C 0.9800
C17 H17A 0.9800
C17 H17B 0.9800
C17 H17C 0.9800
C18 C19 1.403(6)
C18 C23 1.412(6)
C19 C20 1.405(6)
C19 C27 1.508(7)
C20 H20 0.9500
C20 C21 1.391(8)
C21 H21 0.9500
C21 C22 1.358(7)
C22 H22 0.9500
C22 C23 1.386(6)
C23 C24 1.534(6)
C24 H24 1.0000
C24 C25 1.480(8)
C24 C26 1.551(8)
C25 H25A 0.9800
C25 H25B 0.9800
C25 H25C 0.9800
C26 H26A 0.9800
C26 H26B 0.9800
C26 H26C 0.9800
C27 H27 1.0000
C27 C28 1.534(9)
C27 C29 1.541(8)
C28 H28A 0.9800
C28 H28B 0.9800
C28 H28C 0.9800
C29 H29A 0.9800
C29 H29B 0.9800
C29 H29C 0.9800
C30 H30 0.9500
C30 C31 1.372(9)
C30 C35 1.392(9)
C31 H31 0.9500
C31 C32 1.361(9)
C32 H32 0.9500
C32 C33 1.329(10)
C33 H33 0.9500
C33 C34 1.377(10)
C34 H34 0.9500
C34 C35 1.429(9)
C35 H35 0.9500
Mg2 N3 1.981(3)
Mg2 N4 1.981(4)
Mg2 C65 2.645(5)
Mg2 C66 2.626(7)
Mg2 C67 2.566(6)
Mg2 C68 2.529(6)
Mg2 C69 2.529(6)
Mg2 C70 2.597(6)
N3 C36 1.323(5)
N3 C41 1.433(5)
N4 C38 1.338(5)
N4 C53 1.448(5)
C36 C37 1.411(6)
C36 C39 1.508(6)
C37 H37 0.9500
C37 C38 1.390(6)
C38 C40 1.500(6)
C39 H39A 0.9800
C39 H39B 0.9800
C39 H39C 0.9800
C40 H40A 0.9800
C40 H40B 0.9800
C40 H40C 0.9800
C41 C42 1.405(6)
C41 C46 1.421(6)
C42 C43 1.375(7)
C42 C47 1.531(7)
C43 H43 0.9500
C43 C44 1.367(8)
C44 H44 0.9500
C44 C45 1.362(8)
C45 H45 0.9500
C45 C46 1.408(6)
C46 C50 1.509(7)
C47 H47 1.0000
C47 C48 1.518(8)
C47 C49 1.526(8)
C48 H48A 0.9800
C48 H48B 0.9800
C48 H48C 0.9800
C49 H49A 0.9800
C49 H49B 0.9800
C49 H49C 0.9800
C50 H50 1.0000
C50 C51 1.525(8)
C50 C52 1.536(7)
C51 H51A 0.9800
C51 H51B 0.9800
C51 H51C 0.9800
C52 H52A 0.9800
C52 H52B 0.9800
C52 H52C 0.9800
C53 C54 1.398(7)
C53 C58 1.405(7)
C54 C55 1.400(8)
C54 C62 1.520(9)
C55 H55 0.9500
C55 C56 1.403(10)
C56 H56 0.9500
C56 C57 1.321(10)
C57 H57 0.9500
C57 C58 1.399(7)
C58 C59 1.518(9)
C59 H59 1.0000
C59 C60 1.553(10)
C59 C61 1.446(11)
C60 H60A 0.9800
C60 H60B 0.9800
C60 H60C 0.9800
C61 H61A 0.9800
C61 H61B 0.9800
C61 H61C 0.9800
C62 H62 1.0000
C62 C63 1.501(9)
C62 C64 1.516(12)
C63 H63A 0.9800
C63 H63B 0.9800
C63 H63C 0.9800
C64 H64A 0.9800
C64 H64B 0.9800
C64 H64C 0.9800
C65 H65 0.9500
C65 C66 1.354(10)
C65 C70 1.353(9)
C66 H66 0.9500
C66 C67 1.298(11)
C67 H67 0.9500
C67 C68 1.314(12)
C68 H68 0.9500
C68 C69 1.459(12)
C69 H69 0.9500
C69 C70 1.452(11)
C70 H70 0.9500
Al1 C3_1 1.683(5)
Al1 C3_2 1.740(9)
Al1 C3_3 1.729(5)
Al1 C3_4 1.716(8)
Al1 O1_10 1.782(19)
Al1 O1_11 1.704(16)
Al1 O1_15 1.730(14)
Al1 O1_16 1.58(2)
Al2 C3_5 1.714(8)
Al2 O1_6 1.703(9)
Al2 O1_7 1.706(6)
Al2 O1_8 1.693(5)
Al2 O1_9 1.685(13)
Al2 O1_12 1.743(12)
Al2 O1_13 1.735(9)
Al2 O1_14 1.688(14)
C1_1 O1_1 1.236(15)
F1_1 F8_1 1.260(12)
F2_1 F8_1 1.395(11)
F3_1 C4_1 1.317(9)
F4_1 C4_1 1.313(8)
F5_1 C4_1 1.310(11)
F6_1 O1_1 1.349(13)
F7_1 O1_1 1.265(14)
F9_1 F8_1 1.292(11)
C3_1 C2_1 1.342(8)
C2_1 C4_1 1.573(11)
C2_1 F8_1 1.541(10)
C2_1 O1_1 1.524(13)
C1_2 O1_2 1.213(16)
F1_2 F8_2 1.253(17)
F2_2 F8_2 1.26(2)
F3_2 C4_2 1.246(14)
F4_2 C4_2 1.514(17)
F5_2 C4_2 1.277(12)
F6_2 O1_2 1.312(19)
F7_2 O1_2 1.39(2)
F9_2 F8_2 1.54(3)
C3_2 C2_2 1.302(14)
C2_2 C4_2 1.663(18)
C2_2 F8_2 1.492(17)
C2_2 O1_2 1.572(18)
C1_3 F8_3 1.321(13)
F1_3 C4_3 1.330(12)
F2_3 C4_3 1.313(12)
F3_3 O1_3 1.306(11)
F4_3 F8_3 1.233(14)
F5_3 O1_3 1.271(12)
F6_3 O1_3 1.337(10)
F7_3 F8_3 1.353(12)
F9_3 C4_3 1.312(12)
C3_3 C2_3 1.342(8)
C2_3 C4_3 1.582(13)
C2_3 F8_3 1.554(11)
C2_3 O1_3 1.532(12)
C1_4 O1_4 1.305(10)
F1_4 F8_4 1.221(13)
F2_4 F8_4 1.349(11)
F3_4 F8_4 1.391(13)
F4_4 C4_4 1.277(15)
F5_4 C4_4 1.463(18)
F6_4 C4_4 1.305(14)
F7_4 O1_4 1.321(10)
F9_4 O1_4 1.325(10)
C3_4 C2_4 1.356(11)
C2_4 C4_4 1.533(14)
C2_4 F8_4 1.555(14)
C2_4 O1_4 1.586(14)
C1_5 O1_5 1.300(17)
F1_5 F8_5 1.22(2)
F2_5 F8_5 1.21(2)
F3_5 F8_5 1.42(2)
F4_5 C4_5 1.320(18)
F5_5 C4_5 1.40(2)
F6_5 C4_5 1.285(17)
F7_5 O1_5 1.329(18)
F9_5 O1_5 1.299(16)
C3_5 C2_5 1.324(17)
C2_5 C4_5 1.491(16)
C2_5 F8_5 1.65(2)
C2_5 O1_5 1.55(2)
C1_6 F8_6 1.411(16)
F1_6 C4_6 1.292(17)
F2_6 C4_6 1.344(13)
F3_6 C4_6 1.275(14)
F4_6 C2_6 1.304(12)
F5_6 C2_6 1.374(15)
F6_6 C2_6 1.329(12)
F7_6 F8_6 1.328(17)
F9_6 F8_6 1.322(16)
O1_6 C3_6 1.361(14)
C2_6 C3_6 1.492(15)
C3_6 C4_6 1.609(18)
C3_6 F8_6 1.529(16)
F1_7 C2_7 1.372(11)
F2_7 C2_7 1.256(11)
F3_7 C2_7 1.281(10)
F4_7 C3_7 1.340(12)
F5_7 C3_7 1.315(10)
F6_7 C3_7 1.234(10)
F7_7 C4_7 1.291(12)
F8_7 C4_7 1.385(11)
F9_7 C4_7 1.243(10)
O1_7 C1_7 1.344(9)
C1_7 C2_7 1.512(11)
C1_7 C3_7 1.529(11)
C1_7 C4_7 1.522(12)
F1_8 C2_8 1.391(9)
F2_8 C2_8 1.325(8)
F3_8 C2_8 1.264(9)
F4_8 C3_8 1.339(7)
F5_8 C3_8 1.263(8)
F6_8 C3_8 1.283(9)
F7_8 C4_8 1.309(9)
F8_8 C4_8 1.266(8)
F9_8 C4_8 1.396(9)
O1_8 C1_8 1.335(8)
C1_8 C2_8 1.544(9)
C1_8 C3_8 1.539(8)
C1_8 C4_8 1.509(8)
O1_9 C1_9 1.327(19)
C1_9 C2_9 1.518(14)
C1_9 C3_9 1.503(14)
C1_9 C4_9 1.510(15)
C2_9 F1_9 1.353(12)
C2_9 F2_9 1.337(13)
C2_9 F3_9 1.355(13)
C3_9 F4_9 1.344(11)
C3_9 F5_9 1.344(13)
C3_9 F6_9 1.354(12)
C4_9 F7_9 1.351(12)
C4_9 F8_9 1.367(13)
C4_9 F9_9 1.352(13)
O1_10 C1_10 1.33(2)
C1_10 C2_10 1.509(15)
C1_10 C3_10 1.518(15)
C1_10 C4_10 1.516(15)
C2_10 F1_10 1.382(14)
C2_10 F2_10 1.354(14)
C2_10 F3_10 1.366(14)
C3_10 F4_10 1.356(14)
C3_10 F5_10 1.355(14)
C3_10 F6_10 1.349(14)
C4_10 F7_10 1.370(14)
C4_10 F8_10 1.353(14)
C4_10 F9_10 1.363(14)
O1_11 C1_11 1.338(19)
C1_11 C2_11 1.522(15)
C1_11 C3_11 1.528(15)
C1_11 C4_11 1.506(15)
C2_11 F1_11 1.404(13)
C2_11 F2_11 1.370(13)
C2_11 F3_11 1.357(13)
C3_11 F4_11 1.365(13)
C3_11 F5_11 1.351(13)
C3_11 F6_11 1.350(13)
C4_11 F7_11 1.377(13)
C4_11 F8_11 1.362(13)
C4_11 F9_11 1.379(13)
O1_12 C1_12 1.35(2)
C1_12 C2_12 1.519(15)
C1_12 C3_12 1.518(15)
C1_12 C4_12 1.523(16)
C2_12 F1_12 1.409(13)
C2_12 F2_12 1.357(13)
C2_12 F3_12 1.327(13)
C3_12 F4_12 1.380(13)
C3_12 F5_12 1.390(13)
C3_12 F6_12 1.388(13)
C4_12 F7_12 1.363(13)
C4_12 F8_12 1.386(13)
C4_12 F9_12 1.360(13)
O1_13 C1_13 1.324(18)
C1_13 C2_13 1.513(15)
C1_13 C3_13 1.517(14)
C1_13 C4_13 1.500(14)
C2_13 F1_13 1.369(12)
C2_13 F2_13 1.354(12)
C2_13 F3_13 1.357(12)
C3_13 F4_13 1.365(12)
C3_13 F5_13 1.356(13)
C3_13 F6_13 1.352(12)
C4_13 F7_13 1.347(12)
C4_13 F8_13 1.369(11)
C4_13 F9_13 1.353(13)
O1_15 C1_15 1.334(19)
C1_15 C2_15 1.500(15)
C1_15 C3_15 1.526(15)
C1_15 C4_15 1.524(15)
C2_15 F1_15 1.377(13)
C2_15 F2_15 1.389(13)
C2_15 F3_15 1.367(13)
C3_15 F4_15 1.338(14)
C3_15 F5_15 1.356(13)
C3_15 F6_15 1.325(13)
C4_15 F7_15 1.333(13)
C4_15 F8_15 1.332(12)
C4_15 F9_15 1.371(13)
O1_14 C1_14 1.329(19)
C1_14 C2_14 1.508(15)
C1_14 C3_14 1.512(15)
C1_14 C4_14 1.539(15)
C2_14 F1_14 1.375(13)
C2_14 F2_14 1.340(13)
C2_14 F3_14 1.352(13)
C3_14 F4_14 1.351(13)
C3_14 F5_14 1.402(13)
C3_14 F6_14 1.376(13)
C4_14 F7_14 1.363(13)
C4_14 F8_14 1.359(13)
C4_14 F9_14 1.344(13)
O1_16 C1_16 1.34(2)
C1_16 C2_16 1.511(15)
C1_16 C3_16 1.506(15)
C1_16 C4_16 1.522(15)
C2_16 F1_16 1.376(14)
C2_16 F2_16 1.361(14)
C2_16 F3_16 1.382(14)
C3_16 F4_16 1.385(14)
C3_16 F5_16 1.360(14)
C3_16 F6_16 1.365(14)
C4_16 F7_16 1.357(14)
C4_16 F8_16 1.356(14)
C4_16 F9_16 1.356(14)
